data_7058085
loop_
_publ_author_name
'Konarev, Dmitri V.'
'Khasanov, Salavat S.'
'Goryunkov, Alexey A.'
'Troyanov, Sergey I.'
'Brotsman, Victor A.'
'Ioffe, Ilya N.'
'Lyubovskaya, Rimma N.'

_publ_section_title
;
 Negatively charged singly-bonded dimers of C1-[C70(CF3)10] and bare C70
 fullerene
;
_journal_issue 6
_journal_name_full 'New Journal of Chemistry'
_journal_page_first 2726
_journal_paper_doi 10.1039/C8NJ05847D
_journal_volume 43
_journal_year 2019
_chemical_compound_source no
_chemical_formula_moiety 'C140, 2(C18 H36 N2 O6 K), 2.25(C6 H4 Cl2), 0.75(C6 H14)'
_chemical_formula_sum 'C194 H91.5 Cl4.5 K2 N4 O12'
_chemical_formula_weight 2907.93
_chemical_melting_point ?
_chemical_name_common no
_chemical_name_systematic
'salt of negatively charged C70 dimer with cryptand[2.2.2] potassium, n-hexane/o-dichlobenzene solvate'
_chemical_properties_physical Air-sensitive,Moisture-sensitive
_space_group_crystal_system monoclinic
_space_group_IT_number 14
_space_group_name_Hall '-P 2ybc'
_space_group_name_H-M_alt 'P 1 21/c 1'
_symmetry_space_group_name_Hall '-P 2ybc'
_symmetry_space_group_name_H-M 'P 1 21/c 1'
_atom_sites_solution_hydrogens geom
_atom_sites_solution_primary direct
_atom_sites_solution_secondary difmap
_audit_creation_date 2018-11-09
_audit_creation_method SHELXL-2018/3
_audit_update_record
;
2018-11-16 deposited with the CCDC.
2019-01-10 downloaded from the CCDC.
;
_cell_angle_alpha 90
_cell_angle_beta 103.692(1)
_cell_angle_gamma 90
_cell_formula_units_Z 4
_cell_length_a 27.2040(3)
_cell_length_b 19.6028(2)
_cell_length_c 24.4250(3)
_cell_measurement_reflns_used 60493
_cell_measurement_temperature 110(2)
_cell_measurement_theta_max 28.6530
_cell_measurement_theta_min 2.1820
_cell_volume 12655.1(3)
_computing_cell_refinement 'CrysAlisPro 1.171.39.46 (Rigaku OD, 2018)'
_computing_data_collection 'CrysAlisPro 1.171.39.46 (Rigaku OD, 2018)'
_computing_data_reduction 'CrysAlisPro 1.171.39.46 (Rigaku OD, 2018)'
_computing_molecular_graphics 'WinGX publication routines (Farrugia, 1999)'
_computing_publication_material 'WinGX publication routines (Farrugia, 1999)'
_computing_structure_refinement 'SHELXL-2018/3 (Sheldrick, 2018)'
_computing_structure_solution 'SHELXS-2018/3 (Sheldrick, 2018)'
_diffrn_ambient_environment N~2~
_diffrn_ambient_temperature 110(2)
_diffrn_detector 'CCD plate'
_diffrn_detector_area_resol_mean 5.2283
_diffrn_detector_type AtlasS2
_diffrn_measured_fraction_theta_full 1.000
_diffrn_measured_fraction_theta_max 0.982
_diffrn_measurement_device 'four-circle diffractometer'
_diffrn_measurement_device_type 'Xcalibur, AtlasS2, Gemini'
_diffrn_measurement_method '\w scans'
_diffrn_radiation_monochromator graphite
_diffrn_radiation_probe x-ray
_diffrn_radiation_type 'Mo K\a'
_diffrn_radiation_wavelength 0.71073
_diffrn_reflns_av_R_equivalents 0.0274
_diffrn_reflns_av_unetI/netI 0.0274
_diffrn_reflns_Laue_measured_fraction_full 1.000
_diffrn_reflns_Laue_measured_fraction_max 0.982
_diffrn_reflns_limit_h_max 36
_diffrn_reflns_limit_h_min -32
_diffrn_reflns_limit_k_max 26
_diffrn_reflns_limit_k_min -25
_diffrn_reflns_limit_l_max 31
_diffrn_reflns_limit_l_min -32
_diffrn_reflns_number 146987
_diffrn_reflns_point_group_measured_fraction_full 1.000
_diffrn_reflns_point_group_measured_fraction_max 0.982
_diffrn_reflns_theta_full 25.242
_diffrn_reflns_theta_max 28.281
_diffrn_reflns_theta_min 1.858
_diffrn_source 'fine-focus sealed X-ray tube'
_diffrn_source_type 'Enhance (Mo) X-ray Source'
_exptl_absorpt_coefficient_mu 0.250
_exptl_absorpt_correction_type multi-scan
_exptl_absorpt_process_details
;
CrysAlisPro 1.171.39.46 (Rigaku Oxford Diffraction, 2018)
Empirical absorption correction using spherical harmonics,
implemented in SCALE3 ABSPACK scaling algorithm.
;
_exptl_crystal_colour black
_exptl_crystal_density_diffrn 1.526
_exptl_crystal_description prism
_exptl_crystal_F_000 5976
_exptl_crystal_recrystallization_method 'Re-crystallisation from solvent: o-dichlorobenzene/n-hexane'
_exptl_crystal_size_max 0.420
_exptl_crystal_size_mid 0.250
_exptl_crystal_size_min 0.160
_exptl_transmission_factor_max 1.000
_exptl_transmission_factor_min 0.850
_refine_diff_density_max 1.055
_refine_diff_density_min -0.773
_refine_diff_density_rms 0.058
_refine_ls_extinction_method none
_refine_ls_goodness_of_fit_ref 1.025
_refine_ls_hydrogen_treatment constr
_refine_ls_matrix_type full
_refine_ls_number_parameters 2113
_refine_ls_number_reflns 30837
_refine_ls_number_restraints 1559
_refine_ls_restrained_S_all 1.058
_refine_ls_R_factor_all 0.0685
_refine_ls_R_factor_gt 0.0495
_refine_ls_shift/su_max 0.001
_refine_ls_shift/su_mean 0.000
_refine_ls_structure_factor_coef Fsqd
_refine_ls_weighting_details 'w=1/[\s^2^(Fo^2^)+(0.0565P)^2^+10.9761P] where P=(Fo^2^+2Fc^2^)/3'
_refine_ls_weighting_scheme calc
_refine_ls_wR_factor_gt 0.1206
_refine_ls_wR_factor_ref 0.1321
_reflns_Friedel_coverage 0.000
_reflns_number_gt 24012
_reflns_number_total 30837
_reflns_threshold_expression 'I > 2\s(I)'
_cod_data_source_file c8nj05847d2.cif
_cod_data_source_block C70dimerCryptandK
_cod_depositor_comments
;
The following automatic conversions were performed:

'_chemical_melting_point' value 'not measured' was changed to '?' -
the value is undefined or not given.

Automatic conversion script
Id: cif_fix_values 4973 2017-02-22 13:04:09Z antanas 

 Adding full bibliography for 7058085--7058087.cif.
;
_cod_original_formula_sum 'C194 H91.50 Cl4.50 K2 N4 O12'
_cod_database_code 7058085
_shelx_shelxl_version_number 2018/3
_shelx_space_group_comment
;
The symmetry employed for this shelxl refinement is uniquely defined
by the following loop, which should always be used as a source of
symmetry information in preference to the above space-group names.
They are only intended as comments.
;
_shelx_estimated_absorpt_t_min 0.902
_shelx_estimated_absorpt_t_max 0.961

loop_
_space_group_symop_operation_xyz
'x, y, z'
'-x, y+1/2, -z+1/2'
'-x, -y, -z'
'x, -y-1/2, z-1/2'

loop_
_atom_site_label
_atom_site_type_symbol
_atom_site_fract_x
_atom_site_fract_y
_atom_site_fract_z
_atom_site_U_iso_or_equiv
_atom_site_adp_type
_atom_site_occupancy
_atom_site_site_symmetry_order
_atom_site_calc_flag
_atom_site_refinement_flags_posn
_atom_site_refinement_flags_adp
_atom_site_refinement_flags_occupancy
_atom_site_disorder_assembly
_atom_site_disorder_group
C101 C 0.25791(6) 0.72389(9) 0.99064(7) 0.0189(3) Uani 1 1 d . U . . .
C102 C 0.26963(7) 0.72049(9) 0.93220(7) 0.0190(3) Uani 1 1 d . U . . .
C103 C 0.32306(7) 0.72348(9) 0.93730(8) 0.0195(3) Uani 1 1 d . U . . .
C104 C 0.34841(7) 0.71687(9) 0.99603(8) 0.0197(3) Uani 1 1 d . U . . .
C105 C 0.31081(7) 0.70954(9) 1.02799(7) 0.0194(3) Uani 1 1 d . U . . .
C106 C 0.22231(6) 0.66651(9) 0.99660(8) 0.0195(3) Uani 1 1 d . U . . .
C107 C 0.23967(7) 0.68542(9) 0.88740(7) 0.0203(3) Uani 1 1 d . U . . .
C108 C 0.34502(7) 0.69566(9) 0.89586(8) 0.0218(3) Uani 1 1 d . U . . .
C109 C 0.39491(7) 0.68256(10) 1.01155(8) 0.0222(3) Uani 1 1 d . U . . .
C110 C 0.31942(7) 0.66424(9) 1.07242(7) 0.0204(3) Uani 1 1 d . U . . .
C111 C 0.27979(7) 0.61883(9) 1.08184(7) 0.0214(3) Uani 1 1 d . U . . .
C112 C 0.23342(7) 0.61993(9) 1.04204(8) 0.0201(3) Uani 1 1 d . U . . .
C113 C 0.19345(6) 0.63064(9) 0.94980(8) 0.0202(3) Uani 1 1 d . U . . .
C114 C 0.19920(6) 0.64032(9) 0.89504(8) 0.0209(3) Uani 1 1 d . U . . .
C115 C 0.26206(7) 0.65446(9) 0.84550(7) 0.0214(3) Uani 1 1 d . U . . .
C116 C 0.31356(7) 0.65999(9) 0.84926(7) 0.0219(3) Uani 1 1 d . U . . .
C117 C 0.39207(7) 0.65829(10) 0.91220(8) 0.0234(3) Uani 1 1 d . U . . .
C118 C 0.41629(6) 0.65182(10) 0.96851(8) 0.0233(3) Uani 1 1 d . U . . .
C119 C 0.40362(7) 0.63614(10) 1.05798(8) 0.0231(3) Uani 1 1 d . U . . .
C120 C 0.36653(7) 0.62669(10) 1.08771(7) 0.0218(3) Uani 1 1 d . U . . .
C121 C 0.35615(7) 0.55962(10) 1.10564(7) 0.0229(3) Uani 1 1 d . U . . .
C123 C 0.20782(7) 0.55540(10) 1.02467(8) 0.0212(3) Uani 1 1 d . U . . .
C124 C 0.18282(6) 0.56212(9) 0.96715(8) 0.0209(3) Uani 1 1 d . U . . .
C122 C 0.30243(7) 0.55489(10) 1.10132(7) 0.0222(3) Uani 1 1 d . U . . .
C125 C 0.19781(6) 0.58279(10) 0.85875(7) 0.0215(3) Uani 1 1 d . U . . .
C126 C 0.23619(7) 0.59143(10) 0.82756(7) 0.0219(3) Uani 1 1 d . U . . .
C127 C 0.34109(7) 0.60155(10) 0.83613(7) 0.0235(3) Uani 1 1 d . U . . .
C128 C 0.38974(7) 0.60057(10) 0.87471(8) 0.0236(3) Uani 1 1 d . U . . .
C129 C 0.43903(6) 0.58744(10) 0.98931(8) 0.0240(4) Uani 1 1 d . U . . .
C130 C 0.43101(6) 0.57765(10) 1.04455(8) 0.0238(3) Uani 1 1 d . U . . .
C131 C 0.42371(7) 0.51167(10) 1.06477(8) 0.0237(3) Uani 1 1 d . U . . .
C132 C 0.38485(7) 0.50222(10) 1.09662(7) 0.0235(3) Uani 1 1 d . U . . .
C133 C 0.27684(7) 0.49134(10) 1.08775(7) 0.0227(3) Uani 1 1 d . U . . .
C134 C 0.22733(7) 0.49207(10) 1.04779(8) 0.0222(3) Uani 1 1 d . U . . .
C135 C 0.17631(6) 0.50570(10) 0.92996(8) 0.0218(3) Uani 1 1 d . U . . .
C136 C 0.18429(6) 0.51597(10) 0.87324(8) 0.0219(3) Uani 1 1 d . U . . .
C137 C 0.26155(7) 0.53506(10) 0.81080(7) 0.0225(3) Uani 1 1 d . U . . .
C138 C 0.31607(7) 0.54031(10) 0.81506(7) 0.0231(3) Uani 1 1 d . U . . .
C139 C 0.41438(7) 0.53840(10) 0.89328(8) 0.0242(4) Uani 1 1 d . U . . .
C140 C 0.43986(6) 0.53138(10) 0.95284(8) 0.0243(4) Uani 1 1 d . U . . .
C141 C 0.44309(6) 0.46582(10) 0.97766(9) 0.0246(4) Uani 1 1 d . U . . .
C142 C 0.43517(6) 0.45611(10) 1.03281(8) 0.0246(4) Uani 1 1 d . U . . .
C143 C 0.36083(7) 0.43774(10) 1.09481(7) 0.0241(4) Uani 1 1 d . U . . .
C144 C 0.30735(7) 0.43289(10) 1.08997(7) 0.0235(3) Uani 1 1 d . U . . .
C145 C 0.21164(7) 0.43390(10) 1.01357(8) 0.0227(3) Uani 1 1 d . U . . .
C146 C 0.18666(6) 0.44051(9) 0.95545(8) 0.0220(3) Uani 1 1 d . U . . .
C147 C 0.20260(7) 0.46089(10) 0.84672(8) 0.0224(3) Uani 1 1 d . U . . .
C148 C 0.24049(7) 0.46995(10) 0.81535(7) 0.0229(3) Uani 1 1 d . U . . .
C149 C 0.34548(7) 0.47984(10) 0.82447(8) 0.0242(4) Uani 1 1 d . U . . .
C150 C 0.39414(7) 0.47891(10) 0.86326(8) 0.0243(4) Uani 1 1 d . U . . .
C151 C 0.40117(7) 0.41194(10) 0.88867(8) 0.0244(4) Uani 1 1 d . U . . .
C152 C 0.42512(7) 0.40559(10) 0.94491(8) 0.0248(4) Uani 1 1 d . U . . .
C153 C 0.41254(7) 0.38963(10) 1.03469(8) 0.0247(4) Uani 1 1 d . U . . .
C154 C 0.37586(7) 0.38116(10) 1.06476(8) 0.0246(4) Uani 1 1 d . U . . .
C155 C 0.28934(7) 0.37245(10) 1.05717(8) 0.0236(3) Uani 1 1 d . U . . .
C156 C 0.24239(7) 0.37291(9) 1.01973(8) 0.0231(3) Uani 1 1 d . U . . .
C157 C 0.20184(6) 0.38384(9) 0.92539(8) 0.0223(3) Uani 1 1 d . U . . .
C158 C 0.20983(7) 0.39377(9) 0.87223(8) 0.0223(3) Uani 1 1 d . U . . .
C159 C 0.27103(7) 0.40900(10) 0.82132(7) 0.0232(3) Uani 1 1 d . U . . .
C160 C 0.32263(7) 0.41356(10) 0.82558(7) 0.0240(4) Uani 1 1 d . U . . .
C161 C 0.35713(7) 0.37082(10) 0.86496(8) 0.0233(3) Uani 1 1 d . U . . .
C162 C 0.40674(7) 0.35774(10) 0.98026(8) 0.0246(4) Uani 1 1 d . U . . .
C163 C 0.33163(7) 0.33981(9) 1.04189(8) 0.0234(3) Uani 1 1 d . U . . .
C164 C 0.23599(7) 0.34104(9) 0.96520(8) 0.0225(3) Uani 1 1 d . U . . .
C165 C 0.25171(7) 0.36122(9) 0.85602(8) 0.0224(3) Uani 1 1 d . U . . .
C166 C 0.28498(7) 0.31988(9) 0.89429(8) 0.0222(3) Uani 1 1 d . U . . .
C167 C 0.33899(7) 0.32474(9) 0.89897(8) 0.0232(3) Uani 1 1 d . U . . .
C168 C 0.36418(7) 0.31796(9) 0.95753(8) 0.0234(3) Uani 1 1 d . U . . .
C169 C 0.32569(7) 0.30898(9) 0.98947(8) 0.0231(3) Uani 1 1 d . U . . .
C170 C 0.27680(7) 0.31000(9) 0.95008(8) 0.0222(3) Uani 1 1 d . U . . .
C201 C 0.23829(6) 0.79668(9) 1.00304(7) 0.0189(3) Uani 1 1 d . U . . .
C202 C 0.18529(7) 0.81235(9) 0.96634(8) 0.0197(3) Uani 1 1 d . U . . .
C203 C 0.14822(7) 0.80576(9) 0.99898(8) 0.0202(3) Uani 1 1 d . U . . .
C204 C 0.17394(7) 0.79801(9) 1.05747(8) 0.0198(3) Uani 1 1 d . U . . .
C205 C 0.22722(7) 0.79991(9) 1.06169(7) 0.0188(3) Uani 1 1 d . U . . .
C206 C 0.27423(6) 0.85360(9) 0.99701(7) 0.0184(3) Uani 1 1 d . U . . .
C207 C 0.17689(7) 0.85825(9) 0.92228(7) 0.0204(3) Uani 1 1 d . U . . .
C208 C 0.10225(6) 0.84142(9) 0.98445(8) 0.0220(3) Uani 1 1 d . U . . .
C209 C 0.15287(7) 0.82604(9) 1.09968(8) 0.0213(3) Uani 1 1 d . U . . .
C210 C 0.25796(6) 0.83387(9) 1.10651(7) 0.0187(3) Uani 1 1 d . U . . .
C211 C 0.29887(6) 0.87812(9) 1.09878(7) 0.0189(3) Uani 1 1 d . U . . .
C212 C 0.30406(6) 0.88821(9) 1.04377(8) 0.0181(3) Uani 1 1 d . U . . .
C213 C 0.26358(7) 0.90058(9) 0.95194(7) 0.0194(3) Uani 1 1 d . U . . .
C214 C 0.21692(7) 0.90303(9) 0.91259(7) 0.0207(3) Uani 1 1 d . U . . .
C215 C 0.13030(7) 0.89739(9) 0.90801(7) 0.0217(3) Uani 1 1 d . U . . .
C216 C 0.09361(6) 0.88840(9) 0.93838(8) 0.0221(3) Uani 1 1 d . U . . .
C217 C 0.08173(6) 0.87218(10) 1.02828(8) 0.0229(3) Uani 1 1 d . U . . .
C218 C 0.10628(7) 0.86454(9) 1.08428(8) 0.0224(3) Uani 1 1 d . U . . .
C219 C 0.18512(7) 0.86042(9) 1.14624(8) 0.0212(3) Uani 1 1 d . U . . .
C220 C 0.23654(7) 0.86480(9) 1.14931(7) 0.0198(3) Uani 1 1 d . U . . .
C221 C 0.26351(7) 0.92711(9) 1.16744(7) 0.0203(3) Uani 1 1 d . U . . .
C222 C 0.31547(6) 0.95671(9) 1.02696(8) 0.0186(3) Uani 1 1 d . U . . .
C223 C 0.29017(6) 0.96449(9) 0.96952(8) 0.0196(3) Uani 1 1 d . U . . .
C224 C 0.30156(6) 0.93522(9) 1.13569(7) 0.0194(3) Uani 1 1 d . U . . .
C225 C 0.19501(7) 0.96767(10) 0.89382(7) 0.0212(3) Uani 1 1 d . U . . .
C226 C 0.14145(7) 0.96420(10) 0.89042(7) 0.0215(3) Uani 1 1 d . U . . .
C227 C 0.06722(6) 0.94746(10) 0.95275(8) 0.0226(3) Uani 1 1 d . U . . .
C228 C 0.05980(6) 0.93725(10) 1.00812(8) 0.0228(3) Uani 1 1 d . U . . .
C229 C 0.10966(7) 0.92161(10) 1.12232(8) 0.0225(3) Uani 1 1 d . U . . .
C230 C 0.15858(7) 0.91945(10) 1.16032(7) 0.0216(3) Uani 1 1 d . U . . .
C231 C 0.18471(7) 0.97994(10) 1.18145(7) 0.0215(3) Uani 1 1 d . U . . .
C232 C 0.23918(7) 0.98392(10) 1.18510(7) 0.0207(3) Uani 1 1 d . U . . .
C233 C 0.31583(6) 1.00189(9) 1.12164(8) 0.0200(3) Uani 1 1 d . U . . .
C234 C 0.32313(6) 1.01260(9) 1.06470(8) 0.0197(3) Uani 1 1 d . U . . .
C235 C 0.27142(7) 1.02848(9) 0.94724(7) 0.0203(3) Uani 1 1 d . U . . .
C236 C 0.22146(7) 1.03058(10) 0.90778(7) 0.0211(3) Uani 1 1 d . U . . .
C237 C 0.11365(7) 1.02211(10) 0.90042(7) 0.0220(3) Uani 1 1 d . U . . .
C238 C 0.07511(6) 1.01340(10) 0.93282(8) 0.0225(3) Uani 1 1 d . U . . .
C239 C 0.05996(6) 0.99304(10) 1.04507(8) 0.0223(3) Uani 1 1 d . U . . .
C240 C 0.08579(7) 0.98497(10) 1.10455(8) 0.0228(3) Uani 1 1 d . U . . .
C241 C 0.10742(7) 1.04345(10) 1.13482(8) 0.0223(3) Uani 1 1 d . U . . .
C242 C 0.15607(7) 1.04109(10) 1.17294(7) 0.0222(3) Uani 1 1 d . U . . .
C243 C 0.26120(7) 1.04863(10) 1.18099(7) 0.0210(3) Uani 1 1 d . U . . .
C244 C 0.29866(6) 1.05724(9) 1.14910(7) 0.0206(3) Uani 1 1 d . U . . .
C245 C 0.31360(6) 1.07814(9) 1.03984(8) 0.0205(3) Uani 1 1 d . U . . .
C246 C 0.28811(6) 1.08593(9) 0.98185(8) 0.0206(3) Uani 1 1 d . U . . .
C247 C 0.19186(7) 1.08984(10) 0.90665(7) 0.0213(3) Uani 1 1 d . U . . .
C248 C 0.13835(7) 1.08604(10) 0.90240(7) 0.0219(3) Uani 1 1 d . U . . .
C249 C 0.06458(6) 1.06899(10) 0.96549(8) 0.0227(3) Uani 1 1 d . U . . .
C250 C 0.05719(6) 1.05894(10) 1.02082(8) 0.0227(3) Uani 1 1 d . U . . .
C251 C 0.07618(6) 1.11861(10) 1.05401(8) 0.0226(3) Uani 1 1 d . U . . .
C252 C 0.10092(7) 1.11080(10) 1.11000(8) 0.0227(3) Uani 1 1 d . U . . .
C253 C 0.17991(7) 1.10692(10) 1.17242(7) 0.0228(3) Uani 1 1 d . U . . .
C254 C 0.23141(7) 1.11031(10) 1.17589(7) 0.0219(3) Uani 1 1 d . U . . .
C255 C 0.29215(6) 1.12456(9) 1.12408(8) 0.0216(3) Uani 1 1 d . U . . .
C256 C 0.29960(6) 1.13493(9) 1.07078(8) 0.0212(3) Uani 1 1 d . U . . .
C257 C 0.25815(7) 1.14769(9) 0.97683(8) 0.0210(3) Uani 1 1 d . U . . .
C258 C 0.21083(7) 1.14942(9) 0.93982(8) 0.0215(3) Uani 1 1 d . U . . .
C259 C 0.12456(7) 1.14282(9) 0.93339(8) 0.0221(3) Uani 1 1 d . U . . .
C260 C 0.08814(7) 1.13497(9) 0.96402(8) 0.0225(3) Uani 1 1 d . U . . .
C261 C 0.09499(7) 1.16608(9) 1.01877(8) 0.0225(3) Uani 1 1 d . U . . .
C262 C 0.14561(7) 1.15078(10) 1.13356(8) 0.0223(3) Uani 1 1 d . U . . .
C263 C 0.25084(7) 1.15795(9) 1.14116(8) 0.0219(3) Uani 1 1 d . U . . .
C264 C 0.26567(7) 1.17859(9) 1.03160(8) 0.0213(3) Uani 1 1 d . U . . .
C265 C 0.16942(7) 1.18278(9) 0.95614(8) 0.0219(3) Uani 1 1 d . U . . .
C266 C 0.17632(7) 1.21282(9) 1.00891(8) 0.0213(3) Uani 1 1 d . U . . .
C267 C 0.13826(7) 1.20457(9) 1.04132(8) 0.0218(3) Uani 1 1 d . U . . .
C268 C 0.16400(7) 1.19676(9) 1.09960(8) 0.0221(3) Uani 1 1 d . U . . .
C269 C 0.21800(7) 1.20033(9) 1.10360(8) 0.0216(3) Uani 1 1 d . U . . .
C270 C 0.22555(7) 1.21050(9) 1.04777(8) 0.0216(3) Uani 1 1 d . U . . .
K1 K 0.45127(2) 0.65501(2) 0.30219(2) 0.01832(8) Uani 1 1 d . U . . .
N11 N 0.34986(5) 0.59800(8) 0.30332(6) 0.0205(3) Uani 1 1 d . U . . .
N12 N 0.55392(6) 0.71109(9) 0.30273(7) 0.0272(3) Uani 1 1 d . U . . .
O11 O 0.36555(5) 0.73512(7) 0.26321(5) 0.0243(3) Uani 1 1 d . U . . .
O12 O 0.45841(5) 0.77850(7) 0.24371(6) 0.0255(3) Uani 1 1 d . U . . .
O15 O 0.41760(5) 0.53567(7) 0.24187(5) 0.0238(3) Uani 1 1 d . U . . .
O16 O 0.52000(5) 0.57540(8) 0.25839(6) 0.0288(3) Uani 1 1 d . U . . .
C301 C 0.31373(7) 0.65469(10) 0.29696(8) 0.0245(4) Uani 1 1 d . U . . .
H30A H 0.319666 0.680014 0.332997 0.029 Uiso 1 1 calc R U . . .
H30B H 0.279028 0.635778 0.289306 0.029 Uiso 1 1 calc R U . . .
C302 C 0.31703(7) 0.70393(11) 0.25053(8) 0.0268(4) Uani 1 1 d . U . . .
H30C H 0.311576 0.679327 0.214188 0.032 Uiso 1 1 calc R U . . .
H30D H 0.290463 0.739262 0.247093 0.032 Uiso 1 1 calc R U . . .
C303 C 0.36868(7) 0.78685(11) 0.22350(9) 0.0297(4) Uani 1 1 d . U . . .
H30E H 0.339998 0.818948 0.219906 0.036 Uiso 1 1 calc R U . . .
H30F H 0.366992 0.766203 0.186107 0.036 Uiso 1 1 calc R U . . .
C304 C 0.41749(8) 0.82400(10) 0.24323(9) 0.0293(4) Uani 1 1 d . U . . .
H30G H 0.418991 0.862862 0.217789 0.035 Uiso 1 1 calc R U . . .
H30H H 0.420017 0.842191 0.281607 0.035 Uiso 1 1 calc R U . . .
C305 C 0.50533(8) 0.81356(11) 0.25940(10) 0.0343(4) Uani 1 1 d . U . . .
H30I H 0.509332 0.833646 0.297385 0.041 Uiso 1 1 calc R U . . .
H30J H 0.506036 0.851071 0.232453 0.041 Uiso 1 1 calc R U . . .
C306 C 0.54810(8) 0.76465(13) 0.25952(9) 0.0356(5) Uani 1 1 d . U . . .
H30K H 0.542360 0.742758 0.222016 0.043 Uiso 1 1 calc R U . . .
H30L H 0.580066 0.790802 0.265569 0.043 Uiso 1 1 calc R U . . .
C307 C 0.35285(7) 0.56265(10) 0.35706(8) 0.0248(4) Uani 1 1 d . U . . .
H30M H 0.370726 0.518772 0.356435 0.030 Uiso 1 1 calc R U . A 1
H30N H 0.318086 0.552113 0.360376 0.030 Uiso 1 1 calc R U . A 1
C308 C 0.37928(18) 0.6020(2) 0.4080(2) 0.0233(8) Uani 0.900(5) 1 d . U P B 1
H30O H 0.361314 0.645536 0.409837 0.028 Uiso 0.900(5) 1 calc R U P B 1
H30P H 0.378912 0.575435 0.442436 0.028 Uiso 0.900(5) 1 calc R U P B 1
O13A O 0.43013(7) 0.61545(12) 0.40575(7) 0.0235(4) Uani 0.900(5) 1 d . U P B 1
C309 C 0.45501(17) 0.6572(3) 0.45143(19) 0.0335(9) Uani 0.900(5) 1 d . U P B 1
H30Q H 0.449461 0.638595 0.487169 0.040 Uiso 0.900(5) 1 calc R U P B 1
H30R H 0.440766 0.703893 0.446463 0.040 Uiso 0.900(5) 1 calc R U P B 1
C310 C 0.51058(8) 0.65970(15) 0.45408(9) 0.0333(6) Uani 0.900(5) 1 d . U P B 1
H31A H 0.528269 0.685869 0.487643 0.040 Uiso 0.900(5) 1 calc R U P B 1
H31B H 0.524624 0.612882 0.457174 0.040 Uiso 0.900(5) 1 calc R U P B 1
O14A O 0.51808(6) 0.69138(13) 0.40449(7) 0.0270(4) Uani 0.900(5) 1 d . U P B 1
C311 C 0.57051(17) 0.6951(3) 0.40751(16) 0.0312(7) Uani 0.900(5) 1 d . U P B 1
H31C H 0.584402 0.649008 0.404316 0.037 Uiso 0.900(5) 1 calc R U P B 1
H31D H 0.588562 0.715362 0.443847 0.037 Uiso 0.900(5) 1 calc R U P B 1
C319 C 0.375(2) 0.614(3) 0.410(2) 0.021(5) Uiso 0.100(5) 1 d . U P B 2
H31E H 0.351300 0.651854 0.411485 0.025 Uiso 0.100(5) 1 calc R U P B 2
H31F H 0.381881 0.589074 0.446557 0.025 Uiso 0.100(5) 1 calc R U P B 2
O13B O 0.4210(7) 0.6385(10) 0.3983(8) 0.023(4) Uiso 0.100(5) 1 d . U P B 2
C320 C 0.4486(18) 0.667(3) 0.454(2) 0.031(5) Uiso 0.100(5) 1 d . U P B 2
H32A H 0.462304 0.630642 0.482042 0.038 Uiso 0.100(5) 1 calc R U P B 2
H32B H 0.427486 0.698710 0.470466 0.038 Uiso 0.100(5) 1 calc R U P B 2
C321 C 0.4924(7) 0.7057(10) 0.4318(8) 0.021(5) Uiso 0.100(5) 1 d . . P B 2
H32C H 0.476885 0.738544 0.401893 0.025 Uiso 0.100(5) 1 calc R U P B 2
H32D H 0.514504 0.731379 0.463045 0.025 Uiso 0.100(5) 1 calc R U P B 2
O14B O 0.5211(5) 0.6576(9) 0.4104(6) 0.020(3) Uiso 0.100(5) 1 d . U P B 2
C322 C 0.5726(19) 0.702(3) 0.3982(19) 0.027(5) Uiso 0.100(5) 1 d . U P B 2
H32E H 0.584046 0.731001 0.432238 0.033 Uiso 0.100(5) 1 calc R U P B 2
H32F H 0.599175 0.667329 0.400289 0.033 Uiso 0.100(5) 1 calc R U P B 2
C312 C 0.57681(8) 0.73986(12) 0.35862(9) 0.0329(5) Uani 1 1 d . U . . .
H31G H 0.561330 0.784935 0.361876 0.040 Uiso 1 1 calc R U . B 1
H31H H 0.613361 0.747175 0.361658 0.040 Uiso 1 1 calc R U . B 1
C313 C 0.33441(7) 0.54979(11) 0.25631(8) 0.0274(4) Uani 1 1 d . U . . .
H31I H 0.324319 0.575919 0.220728 0.033 Uiso 1 1 calc R U . . .
H31J H 0.304365 0.524240 0.261252 0.033 Uiso 1 1 calc R U . . .
C314 C 0.37506(8) 0.49951(10) 0.25122(9) 0.0291(4) Uani 1 1 d . U . . .
H31K H 0.385096 0.472238 0.286203 0.035 Uiso 1 1 calc R U . . .
H31L H 0.362037 0.467965 0.219447 0.035 Uiso 1 1 calc R U . . .
C315 C 0.45640(8) 0.49000(11) 0.23521(9) 0.0302(4) Uani 1 1 d . U . . .
H31M H 0.441969 0.454334 0.207324 0.036 Uiso 1 1 calc R U . . .
H31N H 0.471420 0.467399 0.271565 0.036 Uiso 1 1 calc R U . . .
C316 C 0.49617(8) 0.52877(12) 0.21563(9) 0.0329(5) Uani 1 1 d . U . . .
H31O H 0.521599 0.496790 0.207270 0.040 Uiso 1 1 calc R U . . .
H31P H 0.480715 0.553989 0.180672 0.040 Uiso 1 1 calc R U . . .
C317 C 0.56048(8) 0.61044(13) 0.24262(9) 0.0373(5) Uani 1 1 d . U . . .
H31Q H 0.547168 0.638048 0.208374 0.045 Uiso 1 1 calc R U . . .
H31R H 0.584993 0.577104 0.234132 0.045 Uiso 1 1 calc R U . . .
C318 C 0.58632(7) 0.65603(13) 0.29031(10) 0.0352(5) Uani 1 1 d . U . . .
H31S H 0.598024 0.627934 0.324598 0.042 Uiso 1 1 calc R U . . .
H31T H 0.616554 0.676499 0.280880 0.042 Uiso 1 1 calc R U . . .
K2 K 0.04551(2) 0.64741(2) 0.19495(2) 0.01726(8) Uani 1 1 d . U . . .
N21 N -0.05930(6) 0.68487(9) 0.20286(6) 0.0246(3) Uani 1 1 d . U . . .
N22 N 0.14857(5) 0.60943(8) 0.18738(6) 0.0192(3) Uani 1 1 d . U . . .
O21 O -0.01328(5) 0.55051(7) 0.23810(5) 0.0265(3) Uani 1 1 d . U . . .
O22 O 0.09082(5) 0.52867(7) 0.24941(5) 0.0226(3) Uani 1 1 d . U . . .
O23 O -0.02522(5) 0.69204(7) 0.09837(5) 0.0237(3) Uani 1 1 d . U . . .
O24 O 0.06625(5) 0.63388(7) 0.08986(5) 0.0212(3) Uani 1 1 d . U . . .
O25 O 0.03139(5) 0.76643(7) 0.25502(6) 0.0261(3) Uani 1 1 d . U . . .
O26 O 0.12487(5) 0.74188(7) 0.22820(6) 0.0249(3) Uani 1 1 d . U . . .
C401 C -0.08599(7) 0.62315(12) 0.21419(9) 0.0306(4) Uani 1 1 d . U . . .
H40A H -0.097546 0.597540 0.178523 0.037 Uiso 1 1 calc R U . . .
H40B H -0.116433 0.637070 0.226970 0.037 Uiso 1 1 calc R U . . .
C402 C -0.05481(7) 0.57624(12) 0.25767(9) 0.0327(5) Uani 1 1 d . U . . .
H40C H -0.042225 0.601403 0.293387 0.039 Uiso 1 1 calc R U . . .
H40D H -0.076035 0.537914 0.265082 0.039 Uiso 1 1 calc R U . . .
C403 C 0.01542(7) 0.50401(11) 0.27790(8) 0.0302(4) Uani 1 1 d . U . . .
H40E H -0.006684 0.466733 0.285336 0.036 Uiso 1 1 calc R U . . .
H40F H 0.029649 0.527905 0.313871 0.036 Uiso 1 1 calc R U . . .
C404 C 0.05721(7) 0.47521(10) 0.25500(8) 0.0276(4) Uani 1 1 d . U . . .
H40G H 0.075538 0.439753 0.280805 0.033 Uiso 1 1 calc R U . . .
H40H H 0.043173 0.453901 0.217838 0.033 Uiso 1 1 calc R U . . .
C405 C 0.13614(7) 0.50241(10) 0.23807(9) 0.0268(4) Uani 1 1 d . U . . .
H40I H 0.128135 0.475529 0.202754 0.032 Uiso 1 1 calc R U . . .
H40J H 0.153237 0.472002 0.269132 0.032 Uiso 1 1 calc R U . . .
C406 C 0.17050(7) 0.56112(10) 0.23246(8) 0.0243(4) Uani 1 1 d . U . . .
H40K H 0.179332 0.586120 0.268686 0.029 Uiso 1 1 calc R U . . .
H40L H 0.202240 0.542578 0.225279 0.029 Uiso 1 1 calc R U . . .
C407 C -0.08747(7) 0.71532(11) 0.14957(8) 0.0268(4) Uani 1 1 d . U . . .
H40M H -0.078391 0.764173 0.148998 0.032 Uiso 1 1 calc R U . . .
H40N H -0.124158 0.712507 0.147756 0.032 Uiso 1 1 calc R U . . .
C408 C -0.07693(7) 0.68079(11) 0.09842(8) 0.0247(4) Uani 1 1 d . U . . .
H40O H -0.083707 0.631263 0.099606 0.030 Uiso 1 1 calc R U . . .
H40P H -0.099109 0.699879 0.063729 0.030 Uiso 1 1 calc R U . . .
C409 C -0.01550(7) 0.67499(11) 0.04547(8) 0.0261(4) Uani 1 1 d . U . . .
H40Q H -0.034532 0.706033 0.015994 0.031 Uiso 1 1 calc R U . . .
H40R H -0.026748 0.627700 0.035151 0.031 Uiso 1 1 calc R U . . .
C410 C 0.03998(7) 0.68130(10) 0.04914(8) 0.0250(4) Uani 1 1 d . U . . .
H41A H 0.047042 0.671620 0.011965 0.030 Uiso 1 1 calc R U . . .
H41B H 0.051455 0.728289 0.060332 0.030 Uiso 1 1 calc R U . . .
C411 C 0.11554(7) 0.61954(11) 0.08281(8) 0.0246(4) Uani 1 1 d . U . . .
H41C H 0.134002 0.662684 0.081004 0.029 Uiso 1 1 calc R U . . .
H41D H 0.113210 0.594381 0.047142 0.029 Uiso 1 1 calc R U . . .
C412 C 0.14366(7) 0.57700(10) 0.13204(8) 0.0239(4) Uani 1 1 d . U . . .
H41E H 0.125810 0.532952 0.131776 0.029 Uiso 1 1 calc R U . . .
H41F H 0.177933 0.567042 0.126804 0.029 Uiso 1 1 calc R U . . .
C413 C -0.05458(7) 0.73391(12) 0.24948(8) 0.0315(4) Uani 1 1 d . U . . .
H41G H -0.042899 0.709280 0.285610 0.038 Uiso 1 1 calc R U . . .
H41H H -0.088418 0.753062 0.248678 0.038 Uiso 1 1 calc R U . . .
C414 C -0.01860(7) 0.79179(11) 0.24750(9) 0.0308(4) Uani 1 1 d . U . . .
H41I H -0.028821 0.815441 0.210746 0.037 Uiso 1 1 calc R U . . .
H41J H -0.019874 0.825148 0.277568 0.037 Uiso 1 1 calc R U . . .
C415 C 0.06621(8) 0.81965(11) 0.25147(9) 0.0308(4) Uani 1 1 d . U . . .
H41K H 0.062366 0.857455 0.277012 0.037 Uiso 1 1 calc R U . . .
H41L H 0.059158 0.837652 0.212524 0.037 Uiso 1 1 calc R U . . .
C416 C 0.11888(8) 0.79230(11) 0.26773(9) 0.0303(4) Uani 1 1 d . U . . .
H41M H 0.143441 0.829714 0.268290 0.036 Uiso 1 1 calc R U . . .
H41N H 0.125368 0.772131 0.305934 0.036 Uiso 1 1 calc R U . . .
C417 C 0.17543(7) 0.71726(11) 0.23964(9) 0.0269(4) Uani 1 1 d . U . . .
H41O H 0.183444 0.692194 0.275849 0.032 Uiso 1 1 calc R U . . .
H41P H 0.199310 0.755932 0.242480 0.032 Uiso 1 1 calc R U . . .
C418 C 0.18049(7) 0.67046(10) 0.19230(8) 0.0243(4) Uani 1 1 d . U . . .
H41Q H 0.171482 0.696050 0.156371 0.029 Uiso 1 1 calc R U . . .
H41R H 0.216270 0.656145 0.198349 0.029 Uiso 1 1 calc R U . . .
Cl1 Cl 0.10043(2) 0.38488(4) 0.09275(3) 0.0399(2) Uani 0.8908(17) 1 d D U P C 1
Cl2 Cl 0.01380(3) 0.49284(3) 0.08953(3) 0.0388(2) Uani 0.8908(17) 1 d D U P C 1
C01S C 0.04129(4) 0.35939(7) 0.09821(8) 0.0252(4) Uani 0.8908(17) 1 d DG U P C 1
C02S C 0.00294(6) 0.40691(5) 0.09597(7) 0.0255(4) Uani 0.8908(17) 1 d DG U P C 1
C03S C -0.04517(5) 0.38533(7) 0.09839(7) 0.0295(5) Uani 0.8908(17) 1 d DG U P C 1
H03S H -0.071384 0.417807 0.096857 0.035 Uiso 0.8908(17) 1 calc R U P C 1
C04S C -0.05493(5) 0.31624(8) 0.10306(9) 0.0321(5) Uani 0.8908(17) 1 d DG U P C 1
H04S H -0.087810 0.301497 0.104720 0.039 Uiso 0.8908(17) 1 calc R U P C 1
C05S C -0.01657(6) 0.26873(5) 0.1053(1) 0.0311(5) Uani 0.8908(17) 1 d DG U P C 1
H05S H -0.023244 0.221508 0.108500 0.037 Uiso 0.8908(17) 1 calc R U P C 1
C06S C 0.03154(5) 0.29030(6) 0.1029(1) 0.0278(5) Uani 0.8908(17) 1 d DG U P C 1
H06S H 0.057749 0.257829 0.104417 0.033 Uiso 0.8908(17) 1 calc R U P C 1
Cl3 Cl 0.0784(3) 0.4189(5) 0.0791(4) 0.0878(17) Uiso 0.1092(17) 1 d D U P C 2
Cl4 Cl -0.0231(3) 0.4897(4) 0.0905(4) 0.0878(17) Uiso 0.1092(17) 1 d D U P C 2
C11S C 0.0290(4) 0.3715(4) 0.0914(9) 0.027(4) Uiso 0.1092(17) 1 d DG U P C 2
C12S C -0.0160(3) 0.4024(4) 0.0953(7) 0.021(3) Uiso 0.1092(17) 1 d DG U P C 2
C13S C -0.0564(3) 0.3628(5) 0.1026(7) 0.027(4) Uiso 0.1092(17) 1 d DG U P C 2
H13S H -0.087140 0.383902 0.105307 0.033 Uiso 0.1092(17) 1 calc R U P C 2
C14S C -0.0517(5) 0.2922(5) 0.1060(9) 0.031(4) Uiso 0.1092(17) 1 d DG U P C 2
H14S H -0.079252 0.265093 0.111015 0.037 Uiso 0.1092(17) 1 calc R U P C 2
C15S C -0.0067(6) 0.2612(4) 0.1021(12) 0.038(4) Uiso 0.1092(17) 1 d DG U P C 2
H15S H -0.003462 0.213014 0.104445 0.046 Uiso 0.1092(17) 1 calc R U P C 2
C16S C 0.0337(5) 0.3009(4) 0.0948(12) 0.036(4) Uiso 0.1092(17) 1 d DG U P C 2
H16S H 0.064441 0.279745 0.092169 0.043 Uiso 0.1092(17) 1 calc R U P C 2
Cl5 Cl 0.40077(6) 0.37649(14) 0.40617(16) 0.0573(6) Uani 0.538(3) 1 d D U P D 1
Cl6 Cl 0.46856(9) 0.24568(11) 0.40015(10) 0.0436(5) Uani 0.538(3) 1 d D U P D 1
C21S C 0.46244(9) 0.38404(13) 0.4008(2) 0.0304(11) Uani 0.538(3) 1 d DG U P D 1
C23S C 0.49164(13) 0.32699(13) 0.3965(3) 0.0260(8) Uani 0.538(3) 1 d DG U P D 1
C22S C 0.54116(17) 0.33491(17) 0.3914(5) 0.0313(11) Uani 0.538(3) 1 d DG U P D 1
H22S H 0.561112 0.295924 0.388487 0.038 Uiso 0.538(3) 1 calc R U P D 1
C24S C 0.56149(18) 0.3999(2) 0.3908(5) 0.0320(11) Uani 0.538(3) 1 d DG U P D 1
H24S H 0.595332 0.405284 0.387334 0.038 Uiso 0.538(3) 1 calc R U P D 1
C25S C 0.53229(15) 0.45692(16) 0.3951(4) 0.0345(12) Uani 0.538(3) 1 d DG U P D 1
H25S H 0.546183 0.501315 0.394614 0.041 Uiso 0.538(3) 1 calc R U P D 1
C26S C 0.48277(11) 0.44900(13) 0.4001(2) 0.0372(13) Uani 0.538(3) 1 d DG U P D 1
H26S H 0.462813 0.487985 0.403046 0.045 Uiso 0.538(3) 1 calc R U P D 1
Cl7 Cl 0.40684(10) 0.40232(14) 0.43265(16) 0.0532(7) Uani 0.320(3) 1 d D U P E 2
Cl8 Cl 0.45486(19) 0.26569(19) 0.3978(2) 0.0539(10) Uani 0.320(3) 1 d D U P E 2
C31S C 0.46434(19) 0.4026(2) 0.4150(4) 0.0333(18) Uani 0.320(3) 1 d DG U P E 2
C32S C 0.4865(3) 0.3425(3) 0.4024(6) 0.0341(16) Uani 0.320(3) 1 d DG U P E 2
C33S C 0.5342(4) 0.3439(4) 0.3913(9) 0.0389(18) Uani 0.320(3) 1 d DG U P E 2
H33S H 0.549361 0.302830 0.382681 0.047 Uiso 0.320(3) 1 calc R U P E 2
C34S C 0.5599(4) 0.4054(4) 0.3927(10) 0.045(2) Uani 0.320(3) 1 d DG U P E 2
H34S H 0.592584 0.406408 0.385120 0.054 Uiso 0.320(3) 1 calc R U P E 2
C35S C 0.5378(3) 0.4655(3) 0.4053(7) 0.048(3) Uani 0.320(3) 1 d DG U P E 2
H35S H 0.555355 0.507597 0.406290 0.057 Uiso 0.320(3) 1 calc R U P E 2
C36S C 0.4900(2) 0.4641(2) 0.4164(4) 0.051(2) Uani 0.320(3) 1 d DG U P E 2
H36S H 0.474903 0.505207 0.425022 0.061 Uiso 0.320(3) 1 calc R U P E 2
Cl9 Cl 0.4872(3) 0.4894(3) 0.4090(4) 0.0878(17) Uiso 0.1420(17) 1 d D U P F 3
Cl10 Cl 0.3994(3) 0.3829(5) 0.4077(8) 0.0878(17) Uiso 0.1420(17) 1 d D U P F 3
C41S C 0.4966(3) 0.4036(3) 0.4013(6) 0.0472(17) Uiso 0.1420(17) 1 d DG U P F 3
C42S C 0.4579(3) 0.3568(3) 0.3999(7) 0.0472(17) Uiso 0.1420(17) 1 d DG U P F 3
C43S C 0.4670(4) 0.2875(3) 0.3957(7) 0.0472(17) Uiso 0.1420(17) 1 d DG U P F 3
H43S H 0.440495 0.255549 0.394727 0.057 Uiso 0.1420(17) 1 calc R U P F 3
C44S C 0.5147(4) 0.2648(3) 0.3929(6) 0.0472(17) Uiso 0.1420(17) 1 d DG U P F 3
H44S H 0.520904 0.217424 0.390026 0.057 Uiso 0.1420(17) 1 calc R U P F 3
C45S C 0.5534(3) 0.3116(4) 0.3943(7) 0.0472(17) Uiso 0.1420(17) 1 d DG U P F 3
H45S H 0.586076 0.296077 0.392378 0.057 Uiso 0.1420(17) 1 calc R U P F 3
C46S C 0.5444(3) 0.3809(4) 0.3985(7) 0.0472(17) Uiso 0.1420(17) 1 d DG U P F 3
H46S H 0.570839 0.412854 0.399430 0.057 Uiso 0.1420(17) 1 calc R U P F 3
Cl11 Cl 0.68655(7) 0.81572(10) 0.31421(8) 0.0264(4) Uani 0.25 1 d D U P G 1
Cl12 Cl 0.65752(8) 0.81402(14) 0.18232(9) 0.0443(6) Uani 0.25 1 d D U P G 1
C1 C 0.73229(8) 0.8255(3) 0.27704(10) 0.0236(12) Uani 0.25 1 d DG U P G 1
C2 C 0.71980(9) 0.8200(4) 0.21865(10) 0.0280(14) Uani 0.25 1 d DG U P G 1
C3 C 0.75775(12) 0.8189(5) 0.18926(12) 0.0387(19) Uani 0.25 1 d DG U P G 1
H3 H 0.749218 0.815147 0.149355 0.046 Uiso 0.25 1 calc R U P G 1
C4 C 0.80819(10) 0.8235(5) 0.21827(17) 0.093(5) Uiso 0.25 1 d DG U P G 1
H4 H 0.834122 0.822784 0.198185 0.111 Uiso 0.25 1 calc R U P G 1
C5 C 0.82067(8) 0.8290(4) 0.27666(16) 0.0287(17) Uani 0.25 1 d DG U P G 1
H5 H 0.855143 0.832150 0.296486 0.034 Uiso 0.25 1 calc R U P G 1
C6 C 0.78273(9) 0.8301(3) 0.30605(12) 0.0281(16) Uani 0.25 1 d DG U P G 1
H6 H 0.791261 0.833878 0.345959 0.034 Uiso 0.25 1 calc R U P G 1
C11 C 0.6935(4) 0.7840(5) 0.2303(5) 0.027(2) Uiso 0.180(2) 1 d D . P H 2
H11A H 0.667845 0.758360 0.203141 0.041 Uiso 0.180(2) 1 calc R U P H 2
H11B H 0.720235 0.752791 0.249494 0.041 Uiso 0.180(2) 1 calc R U P H 2
H11C H 0.677875 0.805690 0.258056 0.041 Uiso 0.180(2) 1 calc R U P H 2
C12 C 0.7162(5) 0.8383(8) 0.1995(5) 0.043(3) Uiso 0.180(2) 1 d D U P H 2
H12A H 0.732186 0.817025 0.171249 0.051 Uiso 0.180(2) 1 calc R U P H 2
H12B H 0.689628 0.870171 0.179851 0.051 Uiso 0.180(2) 1 calc R U P H 2
C13 C 0.7554(4) 0.8758(6) 0.2436(8) 0.100(7) Uiso 0.180(2) 1 d D U P H 2
H13A H 0.776031 0.905511 0.224990 0.120 Uiso 0.180(2) 1 calc R U P H 2
H13B H 0.738442 0.904897 0.266674 0.120 Uiso 0.180(2) 1 calc R U P H 2
C14 C 0.7891(4) 0.8243(8) 0.2808(4) 0.062(4) Uiso 0.180(2) 1 d D U P H 2
H14A H 0.771479 0.780067 0.280504 0.074 Uiso 0.180(2) 1 calc R U P H 2
H14B H 0.799605 0.840983 0.320094 0.074 Uiso 0.180(2) 1 calc R U P H 2
C15 C 0.8354(3) 0.8171(5) 0.2544(4) 0.022(2) Uiso 0.180(2) 1 d D . P H 2
H15A H 0.854275 0.860574 0.256604 0.026 Uiso 0.180(2) 1 calc R U P H 2
H15B H 0.858562 0.780812 0.273315 0.026 Uiso 0.180(2) 1 calc R U P H 2
C16 C 0.8110(3) 0.7981(4) 0.1932(3) 0.0116(17) Uiso 0.180(2) 1 d D . P H 2
H16A H 0.837447 0.792277 0.172375 0.017 Uiso 0.180(2) 1 calc R U P H 2
H16B H 0.792135 0.755383 0.192238 0.017 Uiso 0.180(2) 1 calc R U P H 2
H16C H 0.787883 0.834509 0.175660 0.017 Uiso 0.180(2) 1 calc R U P H 2
C21 C 0.8077(3) 0.8180(5) 0.2187(4) 0.0563(11) Uiso 0.338(2) 1 d D U P I 3
H21A H 0.818993 0.776092 0.203516 0.084 Uiso 0.338(2) 1 calc R U P I 3
H21B H 0.826009 0.857099 0.208281 0.084 Uiso 0.338(2) 1 calc R U P I 3
H21C H 0.814430 0.814735 0.259817 0.084 Uiso 0.338(2) 1 calc R U P I 3
C22 C 0.7515(3) 0.8274(5) 0.1946(4) 0.0563(11) Uiso 0.338(2) 1 d D U P I 3
H22A H 0.744237 0.830542 0.152988 0.068 Uiso 0.338(2) 1 calc R U P I 3
H22B H 0.732614 0.788018 0.204720 0.068 Uiso 0.338(2) 1 calc R U P I 3
C23 C 0.7357(3) 0.8919(4) 0.2187(3) 0.0563(11) Uiso 0.338(2) 1 d D U P I 3
H23A H 0.698497 0.892182 0.213800 0.068 Uiso 0.338(2) 1 calc R U P I 3
H23B H 0.745093 0.931737 0.198507 0.068 Uiso 0.338(2) 1 calc R U P I 3
C24 C 0.7615(3) 0.8969(4) 0.2812(3) 0.0563(11) Uiso 0.338(2) 1 d D U P I 3
H24A H 0.798552 0.900204 0.285836 0.068 Uiso 0.338(2) 1 calc R U P I 3
H24B H 0.749902 0.938595 0.297208 0.068 Uiso 0.338(2) 1 calc R U P I 3
C25 C 0.7496(3) 0.8364(4) 0.3118(3) 0.0563(11) Uiso 0.338(2) 1 d D U P I 3
H25A H 0.756972 0.845753 0.352737 0.068 Uiso 0.338(2) 1 calc R U P I 3
H25B H 0.770163 0.796927 0.305310 0.068 Uiso 0.338(2) 1 calc R U P I 3
C26 C 0.6946(3) 0.8216(5) 0.2898(4) 0.0563(11) Uiso 0.338(2) 1 d D U P I 3
H26A H 0.685314 0.781637 0.309176 0.084 Uiso 0.338(2) 1 calc R U P I 3
H26B H 0.674697 0.861051 0.296443 0.084 Uiso 0.338(2) 1 calc R U P I 3
H26C H 0.687831 0.812439 0.249223 0.084 Uiso 0.338(2) 1 calc R U P I 3
C31 C 0.8393(3) 0.8372(6) 0.3236(5) 0.052(3) Uiso 0.232(2) 1 d D . P J 4
H31U H 0.870126 0.842073 0.353635 0.078 Uiso 0.232(2) 1 calc R U P J 4
H31V H 0.832772 0.788757 0.315012 0.078 Uiso 0.232(2) 1 calc R U P J 4
H31W H 0.843551 0.861067 0.289765 0.078 Uiso 0.232(2) 1 calc R U P J 4
C32 C 0.7925(3) 0.8695(5) 0.3438(3) 0.038(2) Uiso 0.232(2) 1 d D . P J 4
H32G H 0.786913 0.845876 0.377650 0.046 Uiso 0.232(2) 1 calc R U P J 4
H32H H 0.797780 0.918774 0.352197 0.046 Uiso 0.232(2) 1 calc R U P J 4
C33 C 0.7492(3) 0.8581(6) 0.2940(3) 0.039(2) Uiso 0.232(2) 1 d D U P J 4
H33A H 0.726299 0.898109 0.288803 0.047 Uiso 0.232(2) 1 calc R U P J 4
H33B H 0.729643 0.817615 0.300691 0.047 Uiso 0.232(2) 1 calc R U P J 4
C34 C 0.7684(3) 0.8473(7) 0.2412(3) 0.048(3) Uiso 0.232(2) 1 d D U P J 4
H34A H 0.795944 0.813002 0.247914 0.058 Uiso 0.232(2) 1 calc R U P J 4
H34B H 0.781404 0.890531 0.229064 0.058 Uiso 0.232(2) 1 calc R U P J 4
C35 C 0.7221(4) 0.8216(9) 0.1961(4) 0.055(3) Uiso 0.232(2) 1 d D U P J 4
H35A H 0.718076 0.847913 0.160733 0.066 Uiso 0.232(2) 1 calc R U P J 4
H35B H 0.725799 0.772675 0.187893 0.066 Uiso 0.232(2) 1 calc R U P J 4
C36 C 0.6773(4) 0.8328(10) 0.2220(7) 0.088(5) Uiso 0.232(2) 1 d D . P J 4
H36A H 0.646328 0.817511 0.195519 0.132 Uiso 0.232(2) 1 calc R U P J 4
H36B H 0.682205 0.806619 0.257027 0.132 Uiso 0.232(2) 1 calc R U P J 4
H36C H 0.674531 0.881386 0.230038 0.132 Uiso 0.232(2) 1 calc R U P J 4

loop_
_atom_site_aniso_label
_atom_site_aniso_U_11
_atom_site_aniso_U_22
_atom_site_aniso_U_33
_atom_site_aniso_U_23
_atom_site_aniso_U_13
_atom_site_aniso_U_12
C101 0.0206(8) 0.0160(8) 0.0208(8) -0.0015(6) 0.0061(6) 0.0014(6)
C102 0.0238(8) 0.0128(8) 0.0208(8) 0.0021(6) 0.0062(6) 0.0031(6)
C103 0.0236(8) 0.0128(8) 0.0233(8) 0.0010(6) 0.0077(6) -0.0024(6)
C104 0.0214(8) 0.0148(8) 0.0229(8) -0.0028(6) 0.0051(6) -0.0036(6)
C105 0.0213(8) 0.0157(8) 0.0208(8) -0.0047(6) 0.0046(6) -0.0007(6)
C106 0.0182(8) 0.0171(8) 0.0256(8) -0.0030(6) 0.0097(6) 0.0025(6)
C107 0.0214(8) 0.0183(8) 0.0193(8) 0.0037(6) 0.0012(6) 0.0056(6)
C108 0.0261(8) 0.0182(9) 0.0238(9) 0.0038(7) 0.0113(7) -0.0023(6)
C109 0.0180(8) 0.0203(9) 0.0275(9) -0.0046(7) 0.0035(7) -0.0053(6)
C110 0.0255(8) 0.0205(9) 0.0150(8) -0.0071(6) 0.0046(6) -0.0004(6)
C111 0.0297(8) 0.0212(8) 0.0158(8) -0.0042(6) 0.0106(6) -0.0001(6)
C112 0.0229(8) 0.0193(8) 0.0227(8) -0.0030(6) 0.0146(6) 0.0022(6)
C113 0.0128(7) 0.0194(8) 0.0285(8) -0.0019(6) 0.0050(6) 0.0044(6)
C114 0.0162(8) 0.0200(8) 0.0237(8) 0.0013(6) -0.0008(6) 0.0052(6)
C115 0.0298(8) 0.0197(8) 0.0133(8) 0.0057(6) 0.0022(7) 0.0048(7)
C116 0.0331(8) 0.0185(8) 0.0168(8) 0.0058(6) 0.0110(7) 0.0007(7)
C117 0.0234(8) 0.0211(9) 0.0302(9) 0.0018(7) 0.0149(7) -0.0043(6)
C118 0.0154(8) 0.0228(9) 0.0332(9) -0.0028(7) 0.0084(7) -0.0057(6)
C119 0.0183(8) 0.0232(9) 0.0238(9) -0.0050(7) -0.0032(6) -0.0043(6)
C120 0.0249(8) 0.0225(8) 0.0145(8) -0.0046(6) -0.0024(6) -0.0013(6)
C121 0.0302(8) 0.0254(9) 0.0103(8) -0.0014(6) -0.0009(7) -0.0004(7)
C123 0.0197(8) 0.0224(8) 0.0261(8) -0.0017(7) 0.0144(7) -0.0006(6)
C124 0.0120(7) 0.0214(8) 0.0310(9) -0.0010(7) 0.0084(6) 0.0012(6)
C122 0.0322(9) 0.0240(8) 0.0115(8) -0.0011(6) 0.0072(7) 0.0001(7)
C125 0.0178(8) 0.0233(8) 0.0188(8) 0.0011(6) -0.0047(6) 0.0048(6)
C126 0.0255(8) 0.0233(9) 0.0132(8) 0.0031(6) -0.0025(6) 0.0037(6)
C127 0.0326(9) 0.0251(9) 0.0174(8) 0.0037(7) 0.0150(7) 0.0006(7)
C128 0.0261(8) 0.0240(9) 0.0265(9) 0.0015(7) 0.0178(7) -0.0021(7)
C129 0.0112(7) 0.0266(9) 0.0335(9) -0.0019(7) 0.0035(7) -0.0028(6)
C130 0.0129(8) 0.0267(9) 0.0276(9) -0.0041(7) -0.0037(7) -0.0017(6)
C131 0.0168(8) 0.0265(9) 0.0219(9) -0.0016(7) -0.0072(6) 0.0021(7)
C132 0.0260(9) 0.0259(9) 0.0135(8) 0.0003(7) -0.0054(6) 0.0024(6)
C133 0.0340(9) 0.0229(8) 0.0146(8) 0.0018(7) 0.0127(7) -0.0011(7)
C134 0.0259(8) 0.0218(8) 0.0242(9) 0.0013(6) 0.0161(7) -0.0025(7)
C135 0.0107(7) 0.0227(8) 0.0314(9) -0.0028(7) 0.0036(7) -0.0016(6)
C136 0.0135(8) 0.0233(8) 0.0244(8) -0.0027(7) -0.0043(6) 0.0006(6)
C137 0.0316(9) 0.0251(8) 0.0086(7) 0.0001(6) 0.0009(7) 0.0028(7)
C138 0.0348(9) 0.0249(9) 0.0118(8) 0.0010(7) 0.0099(7) 0.0023(7)
C139 0.0201(8) 0.0264(9) 0.0315(9) -0.0011(7) 0.0170(7) -0.0003(6)
C140 0.0124(8) 0.0267(9) 0.0355(9) -0.0010(7) 0.0087(7) -0.0002(7)
C141 0.0111(7) 0.0269(9) 0.0353(9) -0.0023(7) 0.0044(7) 0.0033(6)
C142 0.0146(8) 0.0265(9) 0.0285(9) 0.0007(7) -0.0035(7) 0.0049(6)
C143 0.0326(9) 0.0237(9) 0.0129(8) 0.0043(7) -0.0008(7) 0.0031(7)
C144 0.0351(9) 0.0227(9) 0.0138(8) 0.0050(6) 0.0078(7) -0.0005(7)
C145 0.0221(8) 0.0203(8) 0.0301(9) 0.0010(7) 0.0149(7) -0.0043(6)
C146 0.0142(8) 0.0202(8) 0.0331(9) -0.0026(7) 0.0085(7) -0.0046(6)
C147 0.0189(8) 0.0228(8) 0.0203(8) -0.0041(6) -0.0057(6) -0.0012(6)
C148 0.0280(9) 0.0242(8) 0.0122(8) -0.0032(7) -0.0035(6) 0.0023(7)
C149 0.0342(9) 0.0259(9) 0.0168(8) -0.0025(7) 0.0145(7) 0.0032(7)
C150 0.0268(9) 0.0266(9) 0.0253(9) -0.0027(7) 0.0177(7) 0.0032(7)
C151 0.0230(8) 0.0241(9) 0.0301(9) -0.0036(7) 0.0141(7) 0.0054(7)
C152 0.0169(8) 0.0242(9) 0.0341(9) -0.0025(7) 0.0079(7) 0.0067(6)
C153 0.0201(8) 0.0230(9) 0.0265(9) 0.0023(7) -0.0036(7) 0.0081(6)
C154 0.0292(9) 0.0213(9) 0.0192(9) 0.0050(7) -0.0022(7) 0.0056(7)
C155 0.0340(9) 0.0181(8) 0.0205(9) 0.0061(7) 0.0098(7) -0.0005(7)
C156 0.0283(9) 0.0172(8) 0.0270(9) 0.0029(7) 0.0128(7) -0.0043(6)
C157 0.0160(8) 0.0180(8) 0.0318(9) -0.0036(7) 0.0037(7) -0.0059(6)
C158 0.0186(8) 0.0193(8) 0.0251(8) -0.0064(7) -0.0027(6) -0.0036(6)
C159 0.0321(9) 0.0214(9) 0.0140(8) -0.0062(6) 0.0010(7) 0.0007(7)
C160 0.0337(9) 0.0244(9) 0.0158(8) -0.0055(7) 0.0098(7) 0.0033(7)
C161 0.0279(9) 0.0221(9) 0.0223(9) -0.0062(7) 0.0104(7) 0.0054(6)
C162 0.0200(8) 0.0215(9) 0.0307(9) 0.0002(7) 0.0030(7) 0.0086(6)
C163 0.0299(9) 0.0175(9) 0.0218(8) 0.0067(6) 0.0038(7) 0.0029(7)
C164 0.0233(8) 0.0163(8) 0.0284(9) 0.0004(7) 0.0071(7) -0.0051(6)
C165 0.0255(8) 0.0190(9) 0.0202(8) -0.0074(6) 0.0006(6) -0.0020(6)
C166 0.0268(8) 0.0144(8) 0.0244(8) -0.0061(7) 0.0043(7) -0.0004(6)
C167 0.0268(8) 0.0170(8) 0.0261(8) -0.0056(7) 0.0071(7) 0.0049(7)
C168 0.0249(8) 0.0164(9) 0.0284(9) 0.0004(7) 0.0052(7) 0.0063(6)
C169 0.0280(8) 0.0135(8) 0.0269(9) 0.0024(7) 0.0049(7) 0.0032(7)
C170 0.0278(8) 0.0122(8) 0.0262(9) -0.0004(7) 0.0057(7) -0.0023(6)
C201 0.0203(8) 0.0158(8) 0.0213(8) -0.0015(6) 0.0061(6) 0.0014(6)
C202 0.0209(8) 0.0154(8) 0.0225(8) -0.0053(6) 0.0047(6) -0.0012(6)
C203 0.0207(8) 0.0138(8) 0.0261(8) -0.0052(7) 0.0055(6) -0.0043(6)
C204 0.0225(8) 0.0119(8) 0.0260(8) 0.0008(6) 0.0081(6) -0.0017(6)
C205 0.0225(8) 0.0127(8) 0.0222(8) 0.0025(6) 0.0073(6) 0.0026(6)
C206 0.0178(8) 0.0171(8) 0.0221(8) -0.0020(6) 0.0082(6) 0.0023(6)
C207 0.0242(8) 0.0193(8) 0.0170(8) -0.0074(6) 0.0033(6) 0.0000(6)
C208 0.0162(8) 0.0192(9) 0.0292(9) -0.0055(7) 0.0028(7) -0.0065(6)
C209 0.0228(8) 0.0176(8) 0.0261(9) 0.0043(7) 0.0107(7) -0.0028(6)
C210 0.0198(8) 0.0154(8) 0.0209(8) 0.0049(6) 0.0046(6) 0.0051(6)
C211 0.0148(7) 0.0192(8) 0.0209(8) 0.0019(6) 0.0007(6) 0.0038(6)
C212 0.0131(7) 0.0172(8) 0.0242(8) -0.0015(6) 0.0049(6) 0.0036(6)
C213 0.0226(8) 0.0182(8) 0.0201(8) -0.0030(6) 0.0107(6) 0.0015(6)
C214 0.0273(8) 0.0213(8) 0.0152(8) -0.0051(6) 0.0081(6) 0.0003(6)
C215 0.0237(8) 0.0214(8) 0.0163(8) -0.0059(6) -0.0026(6) -0.0011(6)
C216 0.0161(8) 0.0220(9) 0.0243(9) -0.0065(7) -0.0028(6) -0.0042(6)
C217 0.0153(8) 0.0205(8) 0.0336(9) -0.0021(7) 0.0070(7) -0.0062(6)
C218 0.0202(8) 0.0199(9) 0.0306(9) 0.0018(7) 0.0132(7) -0.0043(6)
C219 0.0278(8) 0.0191(8) 0.0195(8) 0.0058(6) 0.0108(7) 0.0011(6)
C220 0.0251(8) 0.0189(8) 0.0147(8) 0.0053(6) 0.0034(6) 0.0037(6)
C221 0.0231(8) 0.0225(8) 0.0130(8) 0.0033(6) -0.0005(6) 0.0039(6)
C222 0.0114(7) 0.0206(8) 0.0253(8) 0.0002(6) 0.0074(6) 0.0008(6)
C223 0.0175(8) 0.0215(8) 0.0231(8) -0.0013(6) 0.0113(6) 0.0003(6)
C224 0.0159(8) 0.0226(8) 0.0165(8) 0.0016(6) -0.0026(6) 0.0038(6)
C225 0.0289(8) 0.0239(8) 0.0111(8) -0.0022(6) 0.0053(7) 0.0007(6)
C226 0.0266(8) 0.0239(8) 0.0108(8) -0.0020(6) -0.0017(6) -0.0001(6)
C227 0.0125(7) 0.0246(8) 0.0268(9) -0.0040(7) -0.0032(6) -0.0024(6)
C228 0.0097(7) 0.0248(9) 0.0328(9) -0.0017(7) 0.0026(7) -0.0025(6)
C229 0.0219(8) 0.0238(9) 0.0266(9) 0.0026(7) 0.0156(7) -0.0014(6)
C230 0.0280(8) 0.0226(8) 0.0183(8) 0.0042(6) 0.0133(6) 0.0013(6)
C231 0.0291(8) 0.0254(8) 0.0120(8) 0.0011(6) 0.0089(7) 0.0026(6)
C232 0.0269(8) 0.0237(8) 0.0097(7) -0.0001(6) 0.0009(6) 0.0026(6)
C233 0.0116(7) 0.0232(8) 0.0217(8) -0.0006(6) -0.0029(6) 0.0009(6)
C234 0.0098(7) 0.0214(8) 0.0275(8) -0.0006(6) 0.0036(6) -0.0006(6)
C235 0.0221(8) 0.0222(8) 0.0198(8) 0.0027(6) 0.0116(6) -0.0003(6)
C236 0.0270(8) 0.0242(8) 0.0142(8) 0.0013(7) 0.0092(6) -0.0002(6)
C237 0.0231(8) 0.0242(8) 0.0142(8) 0.0003(7) -0.0045(6) 0.0014(6)
C238 0.0148(8) 0.0261(9) 0.0217(9) -0.0012(7) -0.0056(6) 0.0011(6)
C239 0.0105(7) 0.0256(8) 0.0323(9) -0.0010(7) 0.0082(6) -0.0008(6)
C240 0.0180(8) 0.0246(9) 0.0302(9) -0.0004(7) 0.0144(7) -0.0002(6)
C241 0.0224(8) 0.0253(9) 0.0235(9) -0.0017(7) 0.0141(7) 0.0034(6)
C242 0.0280(8) 0.0256(9) 0.0162(8) -0.0030(7) 0.0117(6) 0.0026(6)
C243 0.0243(8) 0.0234(8) 0.0117(8) -0.0034(6) -0.0026(6) 0.0019(6)
C244 0.0159(8) 0.0233(8) 0.0183(8) -0.0028(6) -0.0049(6) -0.0007(6)
C245 0.0125(7) 0.0207(8) 0.0290(8) -0.0003(6) 0.0065(6) -0.0042(6)
C246 0.0181(8) 0.0203(8) 0.0265(8) 0.0024(6) 0.0112(6) -0.0028(6)
C247 0.0280(8) 0.0225(8) 0.0132(8) 0.0047(6) 0.0044(7) 0.0000(6)
C248 0.0261(8) 0.0236(8) 0.0132(8) 0.0036(6) -0.0014(6) 0.0029(6)
C249 0.0120(7) 0.0252(9) 0.0267(9) 0.0003(7) -0.0037(6) 0.0032(6)
C250 0.0105(7) 0.0251(8) 0.0312(9) -0.0019(7) 0.0022(7) 0.0034(6)
C251 0.0154(8) 0.0218(9) 0.0312(9) -0.0030(7) 0.0069(6) 0.0058(6)
C252 0.0210(8) 0.0228(9) 0.0276(8) -0.0041(7) 0.0123(7) 0.0056(6)
C253 0.0300(8) 0.0235(9) 0.0160(8) -0.0057(7) 0.0073(7) 0.0032(7)
C254 0.0273(8) 0.0216(8) 0.0144(8) -0.0066(6) 0.0003(6) 0.0009(6)
C255 0.0174(8) 0.0192(8) 0.0242(8) -0.0051(7) -0.0029(6) -0.0037(6)
C256 0.0146(8) 0.0176(8) 0.0297(8) -0.0028(7) 0.0018(6) -0.0053(6)
C257 0.0227(8) 0.0168(8) 0.0254(8) 0.0037(7) 0.0094(6) -0.0039(6)
C258 0.0276(8) 0.0173(8) 0.0201(8) 0.0060(6) 0.0068(6) -0.0008(6)
C259 0.0244(8) 0.0200(9) 0.0182(8) 0.0056(6) -0.0022(6) 0.0048(6)
C260 0.0180(8) 0.0208(8) 0.0251(9) 0.0018(7) -0.0021(6) 0.0068(6)
C261 0.0184(8) 0.0199(9) 0.0276(9) 0.0006(7) 0.0027(7) 0.0078(6)
C262 0.0250(8) 0.0217(9) 0.0218(9) -0.0066(6) 0.0090(7) 0.0058(6)
C263 0.0226(8) 0.0205(9) 0.0199(8) -0.0075(6) -0.0007(6) -0.0025(6)
C264 0.0198(8) 0.0152(8) 0.0282(9) 0.0004(6) 0.0044(7) -0.0054(6)
C265 0.0255(8) 0.0177(9) 0.0211(8) 0.0070(6) 0.0028(7) 0.0033(6)
C266 0.0238(8) 0.0118(8) 0.0273(8) 0.0018(6) 0.0038(6) 0.0024(6)
C267 0.0228(8) 0.0151(8) 0.0265(8) -0.0005(7) 0.0041(6) 0.0056(6)
C268 0.0244(8) 0.0163(8) 0.0253(8) -0.0056(7) 0.0052(7) 0.0036(6)
C269 0.0236(8) 0.0141(8) 0.0254(8) -0.0060(7) 0.0025(7) -0.0017(6)
C270 0.0236(8) 0.0125(8) 0.0275(9) -0.0006(7) 0.0037(7) -0.0028(6)
K1 0.01666(17) 0.02174(19) 0.01653(17) -0.00121(14) 0.00387(13) 0.00213(13)
N11 0.0188(7) 0.0257(8) 0.0169(7) -0.0010(6) 0.0044(5) 0.0000(5)
N12 0.0198(7) 0.0390(9) 0.0217(7) -0.0070(6) 0.0026(6) -0.0032(6)
O11 0.0195(6) 0.0287(7) 0.0241(7) 0.0077(5) 0.0038(5) 0.0052(5)
O12 0.0257(6) 0.0230(7) 0.0288(7) -0.0001(5) 0.0086(5) -0.0014(5)
O15 0.0248(6) 0.0214(6) 0.0252(7) -0.0050(5) 0.0056(5) 0.0030(5)
O16 0.0225(6) 0.0404(8) 0.0232(7) -0.0140(6) 0.0050(5) 0.0036(5)
C301 0.0163(8) 0.0336(10) 0.0244(9) 0.0003(7) 0.0062(7) 0.0030(7)
C302 0.0177(8) 0.0345(11) 0.0259(10) 0.0032(8) 0.0006(7) 0.0052(7)
C303 0.0293(9) 0.0350(11) 0.0264(10) 0.0120(8) 0.0099(8) 0.0130(8)
C304 0.0396(10) 0.0216(9) 0.0311(10) 0.0055(8) 0.0169(9) 0.0071(7)
C305 0.0358(10) 0.0301(11) 0.0352(12) 0.0027(9) 0.0049(9) -0.0112(8)
C306 0.0242(9) 0.0505(13) 0.0322(10) 0.0026(9) 0.0072(8) -0.0109(8)
C307 0.0241(9) 0.0291(10) 0.0228(9) 0.0032(7) 0.0089(7) -0.0029(7)
C308 0.0209(13) 0.033(2) 0.0182(10) 0.0011(14) 0.0089(9) 0.0043(13)
O13A 0.0211(8) 0.0338(11) 0.0164(7) -0.0024(7) 0.0063(6) 0.0002(7)
C309 0.0290(15) 0.057(3) 0.0161(11) -0.0132(12) 0.0088(10) -0.0039(15)
C310 0.0272(11) 0.0551(17) 0.0159(10) -0.0034(9) 0.0014(8) -0.0039(10)
O14A 0.0206(7) 0.0409(13) 0.0182(7) -0.0042(7) 0.0021(5) -0.0014(7)
C311 0.0192(10) 0.052(2) 0.0202(16) -0.0084(13) 0.0006(11) -0.0075(12)
C312 0.0253(10) 0.0434(13) 0.0274(9) -0.0099(8) 0.0008(8) -0.0103(8)
C313 0.0239(9) 0.0338(11) 0.0237(9) -0.0064(8) 0.0041(7) -0.0063(7)
C314 0.0356(10) 0.0246(10) 0.0274(10) -0.0063(8) 0.0079(8) -0.0058(7)
C315 0.0326(10) 0.0267(10) 0.0279(10) -0.0107(8) 0.0007(8) 0.0099(7)
C316 0.0271(10) 0.0451(13) 0.0256(10) -0.0188(9) 0.0043(8) 0.0076(8)
C317 0.0248(10) 0.0562(15) 0.0341(11) -0.0165(10) 0.0132(8) 0.0014(9)
C318 0.0177(9) 0.0522(13) 0.0358(11) -0.0114(9) 0.0065(8) 0.0014(8)
K2 0.01578(16) 0.02051(18) 0.01551(17) 0.00028(14) 0.00375(13) -0.00080(13)
N21 0.0176(7) 0.0368(9) 0.0184(7) -0.0007(6) 0.0024(6) 0.0023(6)
N22 0.0162(6) 0.0231(7) 0.0186(7) -0.0002(5) 0.0046(5) -0.0010(5)
O21 0.0208(6) 0.0384(8) 0.0205(6) 0.0102(6) 0.0054(5) -0.0040(5)
O22 0.0225(6) 0.0201(6) 0.0249(7) 0.0036(5) 0.0050(5) -0.0011(5)
O23 0.0196(6) 0.0338(8) 0.0167(6) 0.0009(5) 0.0026(5) 0.0016(5)
O24 0.0197(6) 0.0271(7) 0.0180(6) 0.0035(5) 0.0073(5) 0.0019(5)
O25 0.0239(6) 0.0257(7) 0.0284(7) -0.0052(5) 0.0054(5) 0.0026(5)
O26 0.0209(6) 0.0261(7) 0.0264(7) -0.0091(5) 0.0034(5) -0.0042(5)
C401 0.0161(8) 0.0476(12) 0.0287(10) 0.0013(8) 0.0068(7) -0.0036(7)
C402 0.0237(9) 0.0518(13) 0.0256(10) 0.0073(9) 0.0117(8) -0.0057(8)
C403 0.0289(9) 0.0372(12) 0.0231(10) 0.0141(8) 0.0036(7) -0.0077(8)
C404 0.0322(10) 0.0231(9) 0.0244(10) 0.0072(7) 0.0008(8) -0.0069(7)
C405 0.0299(9) 0.0226(9) 0.0278(10) 0.0035(8) 0.0064(8) 0.0053(7)
C406 0.0182(8) 0.0283(10) 0.0250(9) 0.0031(7) 0.0025(7) 0.0045(7)
C407 0.0183(8) 0.0365(11) 0.0234(9) -0.0003(7) 0.0002(7) 0.0062(7)
C408 0.0179(8) 0.0332(11) 0.0202(8) 0.0010(7) -0.0010(7) 0.0025(7)
C409 0.0286(9) 0.0327(11) 0.0157(8) 0.0022(7) 0.0025(7) 0.0067(8)
C410 0.0311(9) 0.0271(10) 0.0180(8) 0.0062(7) 0.0084(7) 0.0017(7)
C411 0.0204(8) 0.0364(11) 0.0193(8) -0.0021(7) 0.0094(7) -0.0014(7)
C412 0.0194(8) 0.0314(10) 0.0221(8) -0.0047(7) 0.0073(7) 0.0034(7)
C413 0.0216(9) 0.0500(12) 0.0229(9) -0.0076(8) 0.0056(7) 0.0050(8)
C414 0.0280(9) 0.0353(11) 0.0268(10) -0.0068(8) 0.0020(8) 0.0108(7)
C415 0.0372(10) 0.0227(10) 0.0329(11) -0.0090(8) 0.0090(9) -0.0023(7)
C416 0.0313(9) 0.0282(11) 0.0314(11) -0.0130(8) 0.0075(8) -0.0089(8)
C417 0.0187(8) 0.0303(10) 0.0297(10) -0.0033(8) 0.0020(7) -0.0062(7)
C418 0.0155(8) 0.0298(10) 0.0282(10) -0.0006(7) 0.0060(7) -0.0046(7)
Cl1 0.0276(3) 0.0423(4) 0.0514(4) -0.0164(3) 0.0124(3) -0.0091(3)
Cl2 0.0536(4) 0.0222(3) 0.0394(3) 0.0008(2) 0.0087(3) 0.0011(2)
C01S 0.0265(10) 0.0272(10) 0.0206(11) -0.0052(9) 0.0029(10) -0.0014(8)
C02S 0.0277(11) 0.0248(10) 0.0233(11) -0.0020(8) 0.0047(9) -0.0012(8)
C03S 0.0266(10) 0.0388(12) 0.0231(11) 0.0000(10) 0.0057(9) 0.0015(9)
C04S 0.0316(11) 0.0420(15) 0.0216(11) 0.0018(11) 0.0040(9) -0.0103(10)
C05S 0.0423(14) 0.0294(12) 0.0189(11) 0.0006(9) 0.0021(11) -0.0093(9)
C06S 0.0351(11) 0.0264(10) 0.0192(12) -0.0038(10) 0.0010(9) -0.0010(9)
Cl5 0.0156(5) 0.0795(14) 0.0753(13) 0.0447(12) 0.0077(6) 0.0017(6)
Cl6 0.0631(12) 0.0354(10) 0.0361(7) -0.0037(8) 0.0192(8) -0.0244(8)
C21S 0.0185(14) 0.0373(18) 0.034(3) 0.010(2) 0.0028(17) -0.0064(14)
C23S 0.0323(18) 0.0311(16) 0.014(2) -0.001(2) 0.0034(17) -0.0111(14)
C22S 0.036(2) 0.039(2) 0.023(3) -0.004(2) 0.014(2) -0.0033(16)
C24S 0.022(2) 0.046(2) 0.026(3) -0.006(2) 0.003(2) -0.0116(16)
C25S 0.027(2) 0.034(2) 0.039(3) 0.005(2) 0.001(2) -0.0134(16)
C26S 0.0258(17) 0.033(2) 0.048(4) 0.012(2) 0.001(2) -0.0022(15)
Cl7 0.0393(12) 0.0508(15) 0.076(2) -0.0027(13) 0.0255(13) 0.0004(10)
Cl8 0.075(2) 0.0352(19) 0.0635(18) -0.0024(16) 0.0413(18) -0.0101(14)
C31S 0.023(2) 0.035(3) 0.038(5) 0.008(3) -0.001(3) -0.004(2)
C32S 0.039(3) 0.041(3) 0.023(4) -0.002(4) 0.009(3) -0.007(2)
C33S 0.040(4) 0.054(4) 0.024(4) -0.009(5) 0.010(4) -0.004(3)
C34S 0.034(4) 0.066(4) 0.030(5) 0.003(5) 0.001(4) -0.014(3)
C35S 0.030(3) 0.051(3) 0.054(7) 0.010(4) -0.006(4) -0.018(3)
C36S 0.040(3) 0.048(3) 0.061(7) -0.014(5) 0.005(4) -0.023(3)
Cl11 0.0247(9) 0.0320(10) 0.0237(9) -0.0041(8) 0.0082(7) 0.0013(7)
Cl12 0.0394(11) 0.0616(16) 0.0274(11) -0.0179(10) -0.0013(9) -0.0049(10)
C1 0.032(2) 0.017(3) 0.021(2) 0.002(3) 0.0053(16) -0.005(3)
C2 0.028(2) 0.034(4) 0.025(2) 0.000(3) 0.0128(17) 0.000(3)
C3 0.058(3) 0.024(4) 0.049(4) -0.005(4) 0.042(4) -0.002(4)
C5 0.032(3) 0.034(4) 0.024(4) 0.007(3) 0.015(3) 0.009(3)
C6 0.030(2) 0.039(4) 0.018(3) -0.002(3) 0.0137(19) -0.025(3)

loop_
_atom_type_symbol
_atom_type_description
_atom_type_scat_dispersion_real
_atom_type_scat_dispersion_imag
_atom_type_scat_source
C C 0.0033 0.0016 'International Tables Vol C Tables 4.2.6.8 and 6.1.1.4'
H H 0.0000 0.0000 'International Tables Vol C Tables 4.2.6.8 and 6.1.1.4'
N N 0.0061 0.0033 'International Tables Vol C Tables 4.2.6.8 and 6.1.1.4'
O O 0.0106 0.0060 'International Tables Vol C Tables 4.2.6.8 and 6.1.1.4'
Cl Cl 0.1484 0.1585 'International Tables Vol C Tables 4.2.6.8 and 6.1.1.4'
K K 0.2009 0.2494 'International Tables Vol C Tables 4.2.6.8 and 6.1.1.4'

loop_
_geom_angle_atom_site_label_1
_geom_angle_atom_site_label_2
_geom_angle_atom_site_label_3
_geom_angle
C106 C101 C102 109.60(14)
C106 C101 C105 109.72(14)
C102 C101 C105 99.93(14)
C106 C101 C201 113.61(14)
C102 C101 C201 111.83(14)
C105 C101 C201 111.31(14)
C107 C102 C103 119.07(16)
C107 C102 C101 122.94(16)
C103 C102 C101 110.33(15)
C108 C103 C102 121.26(17)
C108 C103 C104 119.87(16)
C102 C103 C104 108.64(15)
C109 C104 C105 121.24(17)
C109 C104 C103 119.98(16)
C105 C104 C103 108.41(15)
C110 C105 C104 118.90(16)
C110 C105 C101 123.09(16)
C104 C105 C101 110.31(15)
C113 C106 C112 106.77(16)
C113 C106 C101 122.57(16)
C112 C106 C101 122.20(16)
C102 C107 C115 120.10(16)
C102 C107 C114 121.45(16)
C115 C107 C114 107.11(16)
C103 C108 C116 119.13(16)
C103 C108 C117 119.88(17)
C116 C108 C117 107.15(16)
C104 C109 C119 119.26(17)
C104 C109 C118 119.66(17)
C119 C109 C118 106.95(16)
C105 C110 C120 120.36(17)
C105 C110 C111 121.55(16)
C120 C110 C111 106.94(16)
C112 C111 C122 119.49(17)
C112 C111 C110 117.39(16)
C122 C111 C110 108.17(16)
C111 C112 C106 123.06(17)
C111 C112 C123 118.61(17)
C106 C112 C123 109.48(16)
C114 C113 C106 122.76(17)
C114 C113 C124 118.60(16)
C106 C113 C124 109.53(16)
C113 C114 C125 119.64(17)
C113 C114 C107 117.67(16)
C125 C114 C107 108.00(16)
C116 C115 C126 120.08(17)
C116 C115 C107 120.66(17)
C126 C115 C107 108.61(16)
C115 C116 C108 119.63(17)
C115 C116 C127 119.46(17)
C108 C116 C127 108.63(16)
C118 C117 C108 120.20(17)
C118 C117 C128 119.77(17)
C108 C117 C128 108.54(17)
C117 C118 C129 119.58(18)
C117 C118 C109 120.34(17)
C129 C118 C109 108.70(17)
C120 C119 C109 119.71(17)
C120 C119 C130 119.35(18)
C109 C119 C130 108.79(17)
C119 C120 C121 120.13(17)
C119 C120 C110 120.38(17)
C121 C120 C110 108.56(16)
C132 C121 C120 121.67(18)
C132 C121 C122 121.58(17)
C120 C121 C122 107.79(16)
C134 C123 C124 121.68(17)
C134 C123 C112 122.50(17)
C124 C123 C112 107.01(16)
C123 C124 C135 121.48(17)
C123 C124 C113 107.01(16)
C135 C124 C113 122.46(17)
C133 C122 C111 122.73(17)
C133 C122 C121 120.19(17)
C111 C122 C121 108.52(16)
C136 C125 C114 122.73(17)
C136 C125 C126 120.03(17)
C114 C125 C126 108.60(16)
C137 C126 C115 121.53(17)
C137 C126 C125 121.71(17)
C115 C126 C125 107.67(16)
C138 C127 C128 121.20(17)
C138 C127 C116 121.53(17)
C128 C127 C116 108.14(17)
C139 C128 C127 121.15(18)
C139 C128 C117 121.65(18)
C127 C128 C117 107.52(16)
C140 C129 C130 121.16(18)
C140 C129 C118 121.70(18)
C130 C129 C118 107.52(17)
C131 C130 C129 121.16(18)
C131 C130 C119 121.51(18)
C129 C130 C119 108.03(17)
C130 C131 C142 116.29(18)
C130 C131 C132 118.65(17)
C142 C131 C132 118.41(17)
C121 C132 C143 116.49(18)
C121 C132 C131 118.40(17)
C143 C132 C131 118.75(17)
C144 C133 C122 116.77(17)
C144 C133 C134 118.31(17)
C122 C133 C134 117.86(17)
C123 C134 C145 115.99(17)
C123 C134 C133 118.27(17)
C145 C134 C133 119.07(17)
C124 C135 C146 116.11(17)
C124 C135 C136 118.37(17)
C146 C135 C136 118.64(17)
C147 C136 C125 116.69(17)
C147 C136 C135 118.47(17)
C125 C136 C135 117.69(16)
C126 C137 C148 116.65(17)
C126 C137 C138 118.65(17)
C148 C137 C138 118.66(17)
C127 C138 C149 116.47(18)
C127 C138 C137 118.48(17)
C149 C138 C137 118.38(17)
C128 C139 C150 116.54(18)
C128 C139 C140 118.54(17)
C150 C139 C140 118.14(18)
C141 C140 C129 116.32(18)
C141 C140 C139 118.59(18)
C129 C140 C139 118.53(17)
C140 C141 C142 121.19(18)
C140 C141 C152 121.77(18)
C142 C141 C152 107.87(17)
C131 C142 C141 121.32(18)
C131 C142 C153 121.61(18)
C141 C142 C153 108.11(17)
C132 C143 C144 120.80(17)
C132 C143 C154 121.16(18)
C144 C143 C154 108.14(17)
C133 C144 C143 121.76(18)
C133 C144 C155 121.66(18)
C143 C144 C155 107.66(17)
C134 C145 C146 121.27(17)
C134 C145 C156 121.14(17)
C146 C145 C156 107.81(16)
C135 C146 C145 121.07(17)
C135 C146 C157 121.35(17)
C145 C146 C157 108.03(16)
C136 C147 C148 121.86(17)
C136 C147 C158 121.65(18)
C148 C147 C158 107.49(16)
C137 C148 C147 120.64(17)
C137 C148 C159 121.42(17)
C147 C148 C159 108.24(17)
C138 C149 C150 120.98(18)
C138 C149 C160 121.78(18)
C150 C149 C160 108.09(17)
C139 C150 C149 121.07(17)
C139 C150 C151 121.97(18)
C149 C150 C151 107.62(17)
C152 C151 C150 119.52(18)
C152 C151 C161 119.97(18)
C150 C151 C161 108.76(17)
C151 C152 C162 120.40(18)
C151 C152 C141 119.71(18)
C162 C152 C141 108.64(17)
C154 C153 C162 120.14(18)
C154 C153 C142 119.43(18)
C162 C153 C142 108.38(17)
C153 C154 C143 120.38(18)
C153 C154 C163 120.05(18)
C143 C154 C163 108.49(17)
C156 C155 C163 120.04(17)
C156 C155 C144 119.90(17)
C163 C155 C144 108.66(17)
C155 C156 C164 119.85(17)
C155 C156 C145 119.65(17)
C164 C156 C145 108.74(16)
C158 C157 C164 119.73(17)
C158 C157 C146 119.81(17)
C164 C157 C146 108.69(16)
C157 C158 C165 120.46(17)
C157 C158 C147 119.80(17)
C165 C158 C147 108.66(17)
C160 C159 C148 120.20(18)
C160 C159 C165 120.07(17)
C148 C159 C165 108.42(17)
C159 C160 C161 120.02(18)
C159 C160 C149 119.32(17)
C161 C160 C149 108.68(17)
C167 C161 C160 120.49(17)
C167 C161 C151 119.94(17)
C160 C161 C151 106.84(17)
C168 C162 C152 119.81(18)
C168 C162 C153 120.48(18)
C152 C162 C153 106.98(17)
C169 C163 C155 120.38(17)
C169 C163 C154 120.20(18)
C155 C163 C154 107.04(17)
C170 C164 C156 120.32(17)
C170 C164 C157 120.16(17)
C156 C164 C157 106.71(16)
C166 C165 C158 120.18(17)
C166 C165 C159 120.10(17)
C158 C165 C159 107.18(16)
C165 C166 C170 119.29(17)
C165 C166 C167 119.94(17)
C170 C166 C167 108.29(16)
C161 C167 C168 119.99(17)
C161 C167 C166 119.39(17)
C168 C167 C166 107.92(16)
C162 C168 C167 119.89(18)
C162 C168 C169 119.18(17)
C167 C168 C169 108.06(16)
C163 C169 C170 119.67(17)
C163 C169 C168 119.94(17)
C170 C169 C168 107.86(16)
C164 C170 C166 120.17(17)
C164 C170 C169 119.74(17)
C166 C170 C169 107.87(16)
C206 C201 C205 109.56(14)
C206 C201 C202 109.52(14)
C205 C201 C202 99.90(13)
C206 C201 C101 113.10(14)
C205 C201 C101 111.53(14)
C202 C201 C101 112.44(14)
C207 C202 C203 119.00(16)
C207 C202 C201 122.97(16)
C203 C202 C201 110.14(15)
C208 C203 C202 121.15(17)
C208 C203 C204 119.82(16)
C202 C203 C204 108.69(15)
C209 C204 C205 121.32(17)
C209 C204 C203 119.96(16)
C205 C204 C203 108.34(15)
C210 C205 C204 118.91(16)
C210 C205 C201 122.98(16)
C204 C205 C201 110.59(15)
C212 C206 C213 106.89(15)
C212 C206 C201 122.51(16)
C213 C206 C201 122.60(16)
C202 C207 C215 120.39(17)
C202 C207 C214 121.73(16)
C215 C207 C214 106.58(16)
C203 C208 C216 119.38(17)
C203 C208 C217 119.75(17)
C216 C208 C217 107.03(16)
C204 C209 C219 119.21(16)
C204 C209 C218 119.86(17)
C219 C209 C218 107.20(16)
C205 C210 C220 120.22(16)
C205 C210 C211 121.45(16)
C220 C210 C211 107.15(16)
C212 C211 C224 119.61(16)
C212 C211 C210 117.55(16)
C224 C211 C210 108.13(15)
C211 C212 C206 122.77(16)
C211 C212 C222 118.52(16)
C206 C212 C222 109.58(16)
C214 C213 C206 122.90(16)
C214 C213 C223 118.56(16)
C206 C213 C223 109.55(15)
C213 C214 C225 119.50(17)
C213 C214 C207 117.24(16)
C225 C214 C207 108.33(16)
C216 C215 C226 120.40(17)
C216 C215 C207 120.12(17)
C226 C215 C207 108.69(16)
C215 C216 C208 119.81(16)
C215 C216 C227 119.21(17)
C208 C216 C227 108.82(16)
C218 C217 C228 119.82(17)
C218 C217 C208 120.37(17)
C228 C217 C208 108.39(17)
C217 C218 C229 119.72(17)
C217 C218 C209 120.18(17)
C229 C218 C209 108.58(16)
C220 C219 C209 119.59(16)
C220 C219 C230 119.42(17)
C209 C219 C230 108.61(16)
C219 C220 C221 120.25(17)
C219 C220 C210 120.63(17)
C221 C220 C210 108.36(16)
C232 C221 C220 121.39(16)
C232 C221 C224 121.65(17)
C220 C221 C224 107.86(16)
C234 C222 C223 121.57(16)
C234 C222 C212 122.52(16)
C223 C222 C212 106.98(15)
C235 C223 C222 121.54(17)
C235 C223 C213 122.69(16)
C222 C223 C213 106.83(16)
C233 C224 C211 122.80(16)
C233 C224 C221 120.06(16)
C211 C224 C221 108.48(16)
C236 C225 C214 122.75(17)
C236 C225 C226 119.99(17)
C214 C225 C226 108.42(16)
C237 C226 C215 121.41(17)
C237 C226 C225 121.72(17)
C215 C226 C225 107.98(16)
C238 C227 C228 121.38(17)
C238 C227 C216 121.49(17)
C228 C227 C216 107.86(17)
C239 C228 C227 121.01(17)
C239 C228 C217 121.71(17)
C227 C228 C217 107.88(16)
C240 C229 C230 120.75(17)
C240 C229 C218 121.74(17)
C230 C229 C218 107.60(16)
C231 C230 C229 121.41(17)
C231 C230 C219 121.38(17)
C229 C230 C219 107.98(16)
C230 C231 C242 116.34(17)
C230 C231 C232 118.68(16)
C242 C231 C232 118.46(17)
C221 C232 C243 116.58(17)
C221 C232 C231 118.63(17)
C243 C232 C231 118.80(16)
C244 C233 C224 116.73(16)
C244 C233 C234 118.36(16)
C224 C233 C234 117.69(16)
C222 C234 C245 116.01(16)
C222 C234 C233 118.36(16)
C245 C234 C233 118.94(16)
C223 C235 C246 116.10(16)
C223 C235 C236 118.09(16)
C246 C235 C236 119.05(16)
C247 C236 C225 116.99(17)
C247 C236 C235 118.11(16)
C225 C236 C235 117.92(16)
C226 C237 C248 116.50(17)
C226 C237 C238 118.61(17)
C248 C237 C238 118.60(17)
C227 C238 C249 116.14(17)
C227 C238 C237 118.58(17)
C249 C238 C237 118.65(17)
C250 C239 C228 116.47(17)
C250 C239 C240 118.63(17)
C228 C239 C240 118.47(17)
C241 C240 C229 116.45(17)
C241 C240 C239 118.24(17)
C229 C240 C239 118.33(17)
C240 C241 C242 121.42(17)
C240 C241 C252 121.76(17)
C242 C241 C252 107.79(17)
C231 C242 C241 121.03(17)
C231 C242 C253 121.59(17)
C241 C242 C253 108.30(16)
C232 C243 C244 120.77(16)
C232 C243 C254 121.18(17)
C244 C243 C254 108.15(16)
C233 C244 C243 121.73(17)
C233 C244 C255 121.41(17)
C243 C244 C255 107.79(16)
C234 C245 C246 121.15(17)
C234 C245 C256 121.17(17)
C246 C245 C256 108.03(16)
C235 C246 C245 121.20(16)
C235 C246 C257 121.28(16)
C245 C246 C257 107.72(16)
C236 C247 C248 121.52(17)
C236 C247 C258 121.89(17)
C248 C247 C258 107.69(16)
C237 C248 C247 120.83(17)
C237 C248 C259 121.29(17)
C247 C248 C259 107.84(16)
C238 C249 C250 121.27(17)
C238 C249 C260 121.51(17)
C250 C249 C260 108.02(16)
C239 C250 C249 121.13(17)
C239 C250 C251 121.77(17)
C249 C250 C251 107.90(17)
C252 C251 C261 120.26(17)
C252 C251 C250 119.36(17)
C261 C251 C250 108.51(17)
C251 C252 C241 119.90(17)
C251 C252 C262 120.01(18)
C241 C252 C262 108.66(16)
C254 C253 C242 119.46(17)
C254 C253 C262 119.85(17)
C242 C253 C262 108.38(16)
C253 C254 C263 120.07(17)
C253 C254 C243 120.25(17)
C263 C254 C243 108.43(16)
C256 C255 C263 120.26(17)
C256 C255 C244 120.15(17)
C263 C255 C244 108.48(16)
C255 C256 C264 119.98(17)
C255 C256 C245 119.71(17)
C264 C256 C245 108.43(16)
C258 C257 C264 120.09(17)
C258 C257 C246 119.51(17)
C264 C257 C246 108.66(16)
C257 C258 C265 119.84(17)
C257 C258 C247 119.91(17)
C265 C258 C247 108.87(16)
C260 C259 C248 120.36(17)
C260 C259 C265 119.97(17)
C248 C259 C265 108.58(16)
C259 C260 C261 120.17(17)
C259 C260 C249 119.36(17)
C261 C260 C249 108.41(17)
C267 C261 C260 120.41(17)
C267 C261 C251 119.89(17)
C260 C261 C251 107.14(16)
C268 C262 C253 120.52(17)
C268 C262 C252 119.95(17)
C253 C262 C252 106.86(17)
C269 C263 C254 120.38(17)
C269 C263 C255 120.09(17)
C254 C263 C255 107.14(16)
C270 C264 C257 120.28(16)
C270 C264 C256 119.93(17)
C257 C264 C256 107.15(16)
C266 C265 C258 120.49(16)
C266 C265 C259 120.18(17)
C258 C265 C259 107.01(16)
C265 C266 C270 119.73(16)
C265 C266 C267 120.07(17)
C270 C266 C267 107.90(16)
C261 C267 C268 120.01(17)
C261 C267 C266 119.20(17)
C268 C267 C266 107.96(16)
C262 C268 C267 119.88(17)
C262 C268 C269 119.39(17)
C267 C268 C269 108.03(16)
C263 C269 C270 119.54(17)
C263 C269 C268 119.79(17)
C270 C269 C268 108.18(16)
C264 C270 C269 120.20(17)
C264 C270 C266 119.57(17)
C269 C270 C266 107.94(16)
O13B K1 O11 87.8(4)
O13B K1 O15 103.3(4)
O11 K1 O15 98.51(4)
O11 K1 O14A 118.27(5)
O15 K1 O14A 137.86(6)
O11 K1 O13A 97.42(5)
O15 K1 O13A 97.52(5)
O14A K1 O13A 60.05(5)
O13B K1 O16 129.1(4)
O11 K1 O16 139.07(4)
O15 K1 O16 60.26(4)
O14A K1 O16 97.46(5)
O13A K1 O16 118.57(6)
O13B K1 O12 127.9(4)
O11 K1 O12 59.94(4)
O15 K1 O12 120.01(4)
O14A K1 O12 97.12(6)
O13A K1 O12 137.31(6)
O16 K1 O12 98.61(4)
O13B K1 O14B 58.0(5)
O11 K1 O14B 128.6(3)
O15 K1 O14B 124.2(4)
O16 K1 O14B 90.3(3)
O12 K1 O14B 109.8(4)
O13B K1 N11 58.1(4)
O11 K1 N11 60.86(4)
O15 K1 N11 60.25(4)
O14A K1 N11 119.44(5)
O13A K1 N11 60.35(4)
O16 K1 N11 119.45(4)
O12 K1 N11 119.84(4)
O14B K1 N11 114.2(3)
O13B K1 N12 121.2(4)
O11 K1 N12 119.89(5)
O15 K1 N12 119.79(4)
O14A K1 N12 59.84(5)
O13A K1 N12 118.84(5)
O16 K1 N12 60.42(4)
O12 K1 N12 61.00(4)
O14B K1 N12 64.9(3)
N11 K1 N12 179.09(5)
O13B K1 C321 44.9(5)
O11 K1 C321 103.1(3)
O15 K1 C321 139.6(3)
O16 K1 C321 115.5(3)
O12 K1 C321 100.4(3)
O14B K1 C321 25.5(5)
N11 K1 C321 102.2(3)
N12 K1 C321 77.2(3)
C301 N11 C307 110.23(14)
C301 N11 C313 110.10(14)
C307 N11 C313 109.87(15)
C301 N11 K1 108.25(11)
C307 N11 K1 109.22(10)
C313 N11 K1 109.14(10)
C318 N12 C306 110.12(17)
C318 N12 C312 109.27(16)
C306 N12 C312 110.00(17)
C318 N12 K1 109.47(12)
C306 N12 K1 108.47(11)
C312 N12 K1 109.49(11)
C303 O11 C302 111.18(14)
C303 O11 K1 117.10(10)
C302 O11 K1 119.43(11)
C305 O12 C304 110.49(16)
C305 O12 K1 116.16(11)
C304 O12 K1 113.04(11)
C314 O15 C315 111.04(15)
C314 O15 K1 120.63(11)
C315 O15 K1 115.26(11)
C316 O16 C317 110.97(15)
C316 O16 K1 113.85(10)
C317 O16 K1 117.23(12)
N11 C301 C302 114.01(15)
O11 C302 C301 109.21(15)
O11 C303 C304 108.72(16)
O12 C304 C303 109.35(16)
O12 C305 C306 109.68(17)
N12 C306 C305 114.06(17)
N11 C307 C308 114.5(3)
N11 C307 C319 111(2)
O13A C308 C307 110.1(3)
C309 O13A C308 111.3(3)
C309 O13A K1 112.6(2)
C308 O13A K1 119.4(2)
O13A C309 C310 109.9(3)
O14A C310 C309 109.0(2)
C311 O14A C310 109.0(2)
C311 O14A K1 119.46(19)
C310 O14A K1 117.04(14)
O14A C311 C312 106.8(3)
O13B C319 C307 103(3)
C319 O13B C320 102(3)
C319 O13B K1 133(2)
C320 O13B K1 124(2)
O13B C320 C321 96(3)
O14B C321 C320 109(2)
O14B C321 K1 61.6(9)
C320 C321 K1 94(2)
C321 O14B C322 105(2)
C321 O14B K1 92.9(11)
C322 O14B K1 103.7(16)
C312 C322 O14B 131(4)
C322 C312 N12 114(3)
N12 C312 C311 113.9(2)
N11 C313 C314 113.88(16)
O15 C314 C313 109.16(16)
O15 C315 C316 109.29(17)
O16 C316 C315 109.33(16)
O16 C317 C318 109.04(17)
N12 C318 C317 113.77(17)
O24 K2 O23 60.03(4)
O24 K2 O26 91.13(4)
O23 K2 O26 111.33(4)
O24 K2 O22 101.32(4)
O23 K2 O22 142.25(4)
O26 K2 O22 100.81(4)
O24 K2 O25 129.95(4)
O23 K2 O25 91.63(4)
O26 K2 O25 59.80(4)
O22 K2 O25 122.31(4)
O24 K2 O21 122.42(4)
O23 K2 O21 100.72(4)
O26 K2 O21 142.51(4)
O22 K2 O21 59.61(4)
O25 K2 O21 101.62(4)
O24 K2 N22 60.80(4)
O23 K2 N22 119.91(4)
O26 K2 N22 60.55(4)
O22 K2 N22 60.30(4)
O25 K2 N22 119.23(4)
O21 K2 N22 118.78(4)
O24 K2 N21 119.31(4)
O23 K2 N21 60.27(4)
O26 K2 N21 119.81(4)
O22 K2 N21 119.29(4)
O25 K2 N21 61.07(4)
O21 K2 N21 60.78(4)
N22 K2 N21 179.56(5)
C401 N21 C407 108.86(15)
C401 N21 C413 110.37(16)
C407 N21 C413 110.55(16)
C401 N21 K2 109.29(11)
C407 N21 K2 110.30(11)
C413 N21 K2 107.45(10)
C418 N22 C406 109.70(14)
C418 N22 C412 110.55(14)
C406 N22 C412 110.06(15)
C418 N22 K2 110.01(11)
C406 N22 K2 109.85(10)
C412 N22 K2 106.62(10)
C402 O21 C403 110.43(15)
C402 O21 K2 116.75(12)
C403 O21 K2 114.55(10)
C404 O22 C405 111.08(15)
C404 O22 K2 115.85(10)
C405 O22 K2 120.64(10)
C409 O23 C408 111.19(14)
C409 O23 K2 116.95(10)
C408 O23 K2 115.57(10)
C411 O24 C410 112.14(14)
C411 O24 K2 122.49(10)
C410 O24 K2 113.98(10)
C414 O25 C415 111.48(16)
C414 O25 K2 117.74(11)
C415 O25 K2 113.46(11)
C416 O26 C417 111.38(14)
C416 O26 K2 116.83(11)
C417 O26 K2 118.29(11)
N21 C401 C402 114.49(16)
O21 C402 C401 109.87(16)
O21 C403 C404 109.25(15)
O22 C404 C403 108.80(17)
O22 C405 C406 109.00(15)
N22 C406 C405 114.18(15)
N21 C407 C408 112.93(16)
O23 C408 C407 108.25(15)
O23 C409 C410 109.20(15)
O24 C410 C409 108.69(15)
O24 C411 C412 109.09(14)
N22 C412 C411 114.26(16)
N21 C413 C414 113.91(16)
O25 C414 C413 110.01(17)
O25 C415 C416 109.32(17)
O26 C416 C415 109.08(16)
O26 C417 C418 108.40(15)
N22 C418 C417 113.56(15)
C02S C01S C06S 120.0
C02S C01S Cl1 120.63(9)
C06S C01S Cl1 119.33(9)
C01S C02S C03S 120.0
C01S C02S Cl2 121.01(9)
C03S C02S Cl2 118.99(9)
C02S C03S C04S 120.0
C05S C04S C03S 120.0
C04S C05S C06S 120.0
C05S C06S C01S 120.0
C12S C11S C16S 120.0
C12S C11S Cl3 120.96(16)
C16S C11S Cl3 118.97(16)
C13S C12S C11S 120.0
C13S C12S Cl4 119.00(16)
C11S C12S Cl4 120.99(16)
C12S C13S C14S 120.0
C15S C14S C13S 120.0
C14S C15S C16S 120.0
C15S C16S C11S 120.0
C23S C21S C26S 120.0
C23S C21S Cl5 121.46(12)
C26S C21S Cl5 118.54(12)
C21S C23S C22S 120.0
C21S C23S Cl6 121.22(12)
C22S C23S Cl6 118.73(12)
C24S C22S C23S 120.0
C25S C24S C22S 120.0
C24S C25S C26S 120.0
C25S C26S C21S 120.0
C32S C31S C36S 120.0
C32S C31S Cl7 121.34(14)
C36S C31S Cl7 118.57(14)
C33S C32S C31S 120.0
C33S C32S Cl8 118.65(13)
C31S C32S Cl8 121.31(13)
C34S C33S C32S 120.0
C33S C34S C35S 120.0
C34S C35S C36S 120.0
C35S C36S C31S 120.0
C42S C41S C46S 120.0
C42S C41S Cl9 121.04(16)
C46S C41S Cl9 118.92(16)
C43S C42S C41S 120.0
C43S C42S Cl10 118.83(16)
C41S C42S Cl10 121.05(16)
C42S C43S C44S 120.0
C45S C44S C43S 120.0
C44S C45S C46S 120.0
C45S C46S C41S 120.0
C2 C1 C6 120.0
C2 C1 Cl11 120.15(13)
C6 C1 Cl11 119.31(13)
C3 C2 C1 120.0
C3 C2 Cl12 119.59(13)
C1 C2 Cl12 120.41(13)
C2 C3 C4 120.0
C5 C4 C3 120.0
C6 C5 C4 120.0
C5 C6 C1 120.0
C13 C12 C11 106.8(6)
C14 C13 C12 109.1(7)
C13 C14 C15 104.3(6)
C16 C15 C14 102.8(5)
C23 C22 C21 107.8(5)
C22 C23 C24 109.9(5)
C25 C24 C23 110.5(5)
C24 C25 C26 107.1(5)
C33 C32 C31 102.7(5)
C32 C33 C34 110.4(5)
C33 C34 C35 105.2(5)
C36 C35 C34 104.9(6)

loop_
_geom_bond_atom_site_label_1
_geom_bond_atom_site_label_2
_geom_bond_distance
C101 C106 1.513(2)
C101 C102 1.536(2)
C101 C105 1.537(2)
C101 C201 1.578(2)
C102 C107 1.383(3)
C102 C103 1.430(2)
C103 C108 1.402(3)
C103 C104 1.443(3)
C104 C109 1.403(2)
C104 C105 1.433(2)
C105 C110 1.379(3)
C106 C113 1.412(3)
C106 C112 1.414(3)
C107 C115 1.443(3)
C107 C114 1.458(3)
C108 C116 1.434(3)
C108 C117 1.447(3)
C109 C119 1.430(3)
C109 C118 1.448(3)
C110 C120 1.448(3)
C110 C111 1.458(3)
C111 C112 1.399(3)
C111 C122 1.428(3)
C112 C123 1.458(3)
C113 C114 1.396(3)
C113 C124 1.458(3)
C114 C125 1.429(3)
C115 C116 1.386(3)
C115 C126 1.438(3)
C116 C127 1.446(3)
C117 C118 1.383(3)
C117 C128 1.447(3)
C118 C129 1.444(3)
C119 C120 1.388(3)
C119 C130 1.447(3)
C120 C121 1.435(3)
C121 C132 1.416(3)
C121 C122 1.443(3)
C123 C134 1.414(3)
C123 C124 1.415(3)
C124 C135 1.415(3)
C122 C133 1.427(3)
C125 C136 1.428(3)
C125 C126 1.441(3)
C126 C137 1.414(3)
C127 C138 1.415(3)
C127 C128 1.432(3)
C128 C139 1.413(3)
C129 C140 1.418(3)
C129 C130 1.430(3)
C130 C131 1.415(3)
C131 C142 1.417(3)
C131 C132 1.465(3)
C132 C143 1.419(3)
C133 C144 1.408(3)
C133 C134 1.464(3)
C134 C145 1.419(3)
C135 C146 1.420(3)
C135 C136 1.466(3)
C136 C147 1.409(3)
C137 C148 1.414(3)
C137 C138 1.466(3)
C138 C149 1.418(3)
C139 C150 1.418(3)
C139 C140 1.462(3)
C140 C141 1.415(3)
C141 C142 1.426(3)
C141 C152 1.445(3)
C142 C153 1.447(3)
C143 C144 1.435(3)
C143 C154 1.441(3)
C144 C155 1.449(3)
C145 C146 1.427(3)
C145 C156 1.447(3)
C146 C157 1.445(3)
C147 C148 1.434(3)
C147 C158 1.449(3)
C148 C159 1.443(3)
C149 C150 1.434(3)
C149 C160 1.443(3)
C150 C151 1.445(3)
C151 C152 1.380(3)
C151 C161 1.446(3)
C152 C162 1.442(3)
C153 C154 1.382(3)
C153 C162 1.444(3)
C154 C163 1.449(3)
C155 C156 1.384(3)
C155 C163 1.441(3)
C156 C164 1.444(3)
C157 C158 1.380(3)
C157 C164 1.444(3)
C158 C165 1.441(3)
C159 C160 1.386(3)
C159 C165 1.443(3)
C160 C161 1.443(3)
C161 C167 1.394(3)
C162 C168 1.397(3)
C163 C169 1.390(3)
C164 C170 1.390(3)
C165 C166 1.396(3)
C166 C170 1.445(3)
C166 C167 1.450(3)
C167 C168 1.438(3)
C168 C169 1.457(3)
C169 C170 1.445(3)
C201 C206 1.513(2)
C201 C205 1.533(2)
C201 C202 1.538(2)
C202 C207 1.380(3)
C202 C203 1.432(2)
C203 C208 1.403(2)
C203 C204 1.442(3)
C204 C209 1.405(3)
C204 C205 1.429(2)
C205 C210 1.381(3)
C206 C212 1.409(2)
C206 C213 1.412(2)
C207 C215 1.452(2)
C207 C214 1.461(3)
C208 C216 1.430(3)
C208 C217 1.450(3)
C209 C219 1.430(3)
C209 C218 1.446(3)
C210 C220 1.445(2)
C210 C211 1.458(2)
C211 C212 1.398(2)
C211 C224 1.428(2)
C212 C222 1.459(2)
C213 C214 1.400(3)
C213 C223 1.460(2)
C214 C225 1.429(3)
C215 C216 1.389(3)
C215 C226 1.433(3)
C216 C227 1.449(3)
C217 C218 1.381(3)
C217 C228 1.444(3)
C218 C229 1.443(3)
C219 C220 1.386(3)
C219 C230 1.448(3)
C220 C221 1.440(3)
C221 C232 1.414(3)
C221 C224 1.441(3)
C222 C234 1.415(3)
C222 C223 1.417(3)
C223 C235 1.414(3)
C224 C233 1.428(3)
C225 C236 1.428(3)
C225 C226 1.441(3)
C226 C237 1.417(3)
C227 C238 1.415(3)
C227 C228 1.428(3)
C228 C239 1.417(3)
C229 C240 1.421(3)
C229 C230 1.432(3)
C230 C231 1.416(3)
C231 C242 1.418(3)
C231 C232 1.465(3)
C232 C243 1.417(3)
C233 C244 1.412(3)
C233 C234 1.466(3)
C234 C245 1.418(3)
C235 C246 1.417(3)
C235 C236 1.469(3)
C236 C247 1.410(3)
C237 C248 1.417(3)
C237 C238 1.465(3)
C238 C249 1.419(3)
C239 C250 1.416(3)
C239 C240 1.465(3)
C240 C241 1.415(3)
C241 C242 1.427(3)
C241 C252 1.446(3)
C242 C253 1.446(3)
C243 C244 1.431(3)
C243 C254 1.445(3)
C244 C255 1.448(3)
C245 C246 1.430(3)
C245 C256 1.446(3)
C246 C257 1.448(3)
C247 C248 1.437(3)
C247 C258 1.445(3)
C248 C259 1.445(3)
C249 C250 1.426(3)
C249 C260 1.448(3)
C250 C251 1.447(3)
C251 C252 1.382(3)
C251 C261 1.441(3)
C252 C262 1.447(3)
C253 C254 1.385(3)
C253 C262 1.446(3)
C254 C263 1.443(3)
C255 C256 1.379(3)
C255 C263 1.445(3)
C256 C264 1.443(3)
C257 C258 1.387(3)
C257 C264 1.438(3)
C258 C265 1.438(3)
C259 C260 1.384(3)
C259 C265 1.446(3)
C260 C261 1.441(3)
C261 C267 1.397(3)
C262 C268 1.395(3)
C263 C269 1.393(3)
C264 C270 1.394(3)
C265 C266 1.389(3)
C266 C270 1.447(2)
C266 C267 1.453(3)
C267 C268 1.438(3)
C268 C269 1.451(3)
C269 C270 1.440(3)
K1 O13B 2.685(18)
K1 O11 2.7855(13)
K1 O15 2.8007(13)
K1 O14A 2.8116(15)
K1 O13A 2.8319(18)
K1 O16 2.8325(13)
K1 O12 2.8407(14)
K1 O14B 2.866(14)
K1 N11 2.9826(15)
K1 N12 2.9981(16)
K1 C321 3.254(18)
N11 C301 1.467(2)
N11 C307 1.469(2)
N11 C313 1.470(2)
N12 C318 1.470(3)
N12 C306 1.470(3)
N12 C312 1.472(2)
O11 C303 1.420(2)
O11 C302 1.421(2)
O12 C305 1.420(2)
O12 C304 1.424(2)
O15 C314 1.421(2)
O15 C315 1.422(2)
O16 C316 1.423(2)
O16 C317 1.426(3)
C301 C302 1.508(3)
C303 C304 1.491(3)
C305 C306 1.507(3)
C307 C308 1.496(5)
C307 C319 1.64(5)
C308 O13A 1.422(5)
O13A C309 1.420(5)
C309 C310 1.499(5)
C310 O14A 1.418(3)
O14A C311 1.413(5)
C311 C312 1.524(4)
C319 O13B 1.43(6)
O13B C320 1.51(6)
C320 C321 1.62(5)
C321 O14B 1.40(2)
O14B C322 1.74(5)
C322 C312 1.24(4)
C313 C314 1.508(3)
C315 C316 1.491(3)
C317 C318 1.504(3)
K2 O24 2.7681(13)
K2 O23 2.8078(13)
K2 O26 2.8142(13)
K2 O22 2.8161(13)
K2 O25 2.8304(14)
K2 O21 2.8416(13)
K2 N22 2.9485(15)
K2 N21 2.9946(15)
N21 C401 1.471(3)
N21 C407 1.471(2)
N21 C413 1.472(3)
N22 C418 1.466(2)
N22 C406 1.468(2)
N22 C412 1.471(2)
O21 C402 1.420(2)
O21 C403 1.423(2)
O22 C404 1.419(2)
O22 C405 1.423(2)
O23 C409 1.419(2)
O23 C408 1.424(2)
O24 C411 1.420(2)
O24 C410 1.424(2)
O25 C414 1.418(2)
O25 C415 1.425(2)
O26 C416 1.418(2)
O26 C417 1.421(2)
C401 C402 1.505(3)
C403 C404 1.492(3)
C405 C406 1.509(3)
C407 C408 1.507(3)
C409 C410 1.496(3)
C411 C412 1.513(3)
C413 C414 1.507(3)
C415 C416 1.493(3)
C417 C418 1.507(3)
Cl1 C01S 1.7197(10)
Cl2 C02S 1.7238(11)
C01S C02S 1.3900
C01S C06S 1.3900
C02S C03S 1.3900
C03S C04S 1.3900
C04S C05S 1.3900
C05S C06S 1.3900
Cl3 C11S 1.7181(16)
Cl4 C12S 1.7228(17)
C11S C12S 1.3900
C11S C16S 1.3900
C12S C13S 1.3900
C13S C14S 1.3900
C14S C15S 1.3900
C15S C16S 1.3900
Cl5 C21S 1.7199(14)
Cl6 C23S 1.7232(14)
C21S C23S 1.3900
C21S C26S 1.3900
C23S C22S 1.3900
C22S C24S 1.3900
C24S C25S 1.3900
C25S C26S 1.3900
Cl7 C31S 1.7183(15)
Cl8 C32S 1.7241(16)
C31S C32S 1.3900
C31S C36S 1.3900
C32S C33S 1.3900
C33S C34S 1.3900
C34S C35S 1.3900
C35S C36S 1.3900
Cl9 C41S 1.7181(16)
Cl10 C42S 1.7232(17)
C41S C42S 1.3900
C41S C46S 1.3900
C42S C43S 1.3900
C43S C44S 1.3900
C44S C45S 1.3900
C45S C46S 1.3900
Cl11 C1 1.7159(16)
Cl12 C2 1.7206(16)
C1 C2 1.3900
C1 C6 1.3900
C2 C3 1.3900
C3 C4 1.3900
C4 C5 1.3900
C5 C6 1.3900
C11 C12 1.515(8)
C12 C13 1.515(8)
C13 C14 1.514(8)
C14 C15 1.551(7)
C15 C16 1.532(7)
C21 C22 1.514(7)
C22 C23 1.501(7)
C23 C24 1.524(7)
C24 C25 1.477(7)
C25 C26 1.492(7)
C31 C32 1.601(7)
C32 C33 1.497(7)
C33 C34 1.518(7)
C34 C35 1.548(7)
C35 C36 1.514(8)
